data_1566111
loop_
_publ_author_name
'Moreau, Liane M.'
'Lapsheva, Ekaterina'
'Amaro-Estrada, Jorge I.'
'Gau, Michael R.'
'Carroll, Patrick J.'
'Manor, Brian C.'
'Qiao, Yusen'
'Yang, Qiaomu'
'Lukens, Wayne W.'
'Sokaras, Dimosthenis'
'Schelter, Eric J.'
'Maron, Laurent'
'Booth, Corwin H.'

_publ_section_title
;
 Electronic structure studies reveal 4f/5d mixing and its effect on
 bonding characteristics in Ce-imido and -oxo complexes
;
_journal_name_full 'Chemical Science'
_journal_paper_doi 10.1039/D1SC06623D
_journal_year 2022
_chemical_formula_moiety 'C132 H180 Ce4 Cs4 N16 O16'
_chemical_formula_sum 'C132 H180 Ce4 Cs4 N16 O16'
_chemical_formula_weight 3339.03
_space_group_crystal_system monoclinic
_space_group_IT_number 14
_space_group_name_Hall '-P 2yn'
_space_group_name_H-M_alt 'P 1 21/n 1'
_atom_sites_solution_hydrogens geom
_atom_sites_solution_primary direct
_audit_creation_date 2016-12-07
_audit_creation_method
;
Olex2 1.2
(compiled 2016.11.30 svn.r3356 for OlexSys, GUI svn.r5269)
;
_audit_update_record
;
2021-03-18 deposited with the CCDC.	2022-01-06 downloaded from the CCDC.
;
_cell_angle_alpha 90
_cell_angle_beta 90.029(2)
_cell_angle_gamma 90
_cell_formula_units_Z 8
_cell_length_a 23.7065(16)
_cell_length_b 37.202(3)
_cell_length_c 39.448(3)
_cell_measurement_reflns_used 9857
_cell_measurement_temperature 100
_cell_measurement_theta_max 25.8
_cell_measurement_theta_min 2.25
_cell_volume 34790(5)
_computing_data_collection 'Bruker APEX2 v2014.11-0'
_computing_data_reduction 'Bruker SAINT v8.34A'
_computing_publication_material 'Olex2 (Dolomanov et al., 2009)'
_computing_structure_refinement 'XL (Sheldrick, 2008)'
_computing_structure_solution 'ShelXS (Sheldrick, 2008)'
_diffrn_ambient_temperature 100
_diffrn_measured_fraction_theta_full 1.000
_diffrn_measured_fraction_theta_max 0.995
_diffrn_measurement_device 'CCD area detector'
_diffrn_measurement_device_type 'Bruker APEXII'
_diffrn_measurement_method '\w and \f scans'
_diffrn_radiation_monochromator graphite
_diffrn_radiation_type MoK\a
_diffrn_radiation_wavelength 0.71073
_diffrn_reflns_av_R_equivalents 0.1928
_diffrn_reflns_av_unetI/netI 0.1206
_diffrn_reflns_Laue_measured_fraction_full 1.000
_diffrn_reflns_Laue_measured_fraction_max 0.995
_diffrn_reflns_limit_h_max 30
_diffrn_reflns_limit_h_min -30
_diffrn_reflns_limit_k_max 48
_diffrn_reflns_limit_k_min -48
_diffrn_reflns_limit_l_max 51
_diffrn_reflns_limit_l_min -51
_diffrn_reflns_number 703995
_diffrn_reflns_point_group_measured_fraction_full 1.000
_diffrn_reflns_point_group_measured_fraction_max 0.995
_diffrn_reflns_theta_full 25.242
_diffrn_reflns_theta_max 27.574
_diffrn_reflns_theta_min 1.391
_diffrn_source 'sealed tube'
_exptl_absorpt_coefficient_mu 1.904
_exptl_absorpt_correction_T_max 0.7456
_exptl_absorpt_correction_T_min 0.6098
_exptl_absorpt_correction_type multi-scan
_exptl_absorpt_process_details 'SADABS v2014/4'
_exptl_crystal_colour yellow
_exptl_crystal_density_diffrn 1.275
_exptl_crystal_description plank
_exptl_crystal_F_000 13312
_exptl_crystal_size_max 0.2
_exptl_crystal_size_mid 0.08
_exptl_crystal_size_min 0.02
_refine_diff_density_max 1.737
_refine_diff_density_min -1.297
_refine_diff_density_rms 0.199
_refine_ls_extinction_method none
_refine_ls_goodness_of_fit_ref 1.032
_refine_ls_hydrogen_treatment constr
_refine_ls_matrix_type full
_refine_ls_number_parameters 3169
_refine_ls_number_reflns 80123
_refine_ls_number_restraints 3840
_refine_ls_restrained_S_all 1.012
_refine_ls_R_factor_all 0.1634
_refine_ls_R_factor_gt 0.0746
_refine_ls_shift/su_max 0.002
_refine_ls_shift/su_mean 0.000
_refine_ls_structure_factor_coef Fsqd
_refine_ls_weighting_details 'w=1/[\s^2^(Fo^2^)+(0.0635P)^2^+414.4286P] where P=(Fo^2^+2Fc^2^)/3'
_refine_ls_weighting_scheme calc
_refine_ls_wR_factor_gt 0.1539
_refine_ls_wR_factor_ref 0.2004
_reflns_number_gt 43583
_reflns_number_total 80123
_reflns_threshold_expression 'I > 2\s(I)'
_cod_data_source_file d1sc06623d2.cif
_cod_data_source_block 40030_sq
_cod_database_code 1566111

loop_
_space_group_symop_operation_xyz
'x, y, z'
'-x+1/2, y+1/2, -z+1/2'
'-x, -y, -z'
'x-1/2, -y-1/2, z-1/2'

loop_
_atom_site_label
_atom_site_type_symbol
_atom_site_fract_x
_atom_site_fract_y
_atom_site_fract_z
_atom_site_U_iso_or_equiv
_atom_site_adp_type
_atom_site_occupancy
_atom_site_site_symmetry_order
_atom_site_calc_flag
_atom_site_refinement_flags_posn
_atom_site_refinement_flags_adp
_atom_site_refinement_flags_occupancy
_atom_site_disorder_assembly
_atom_site_disorder_group
Ce1 Ce 0.75721(3) 0.55982(2) 0.47191(2) 0.03290(14) Uani 1 1 d . U . . .
Cs1 Cs 0.66246(3) 0.50664(2) 0.39927(2) 0.03304(15) Uani 1 1 d . U . . .
O1 O 0.7563(3) 0.61969(19) 0.45878(18) 0.0399(17) Uani 1 1 d . U . . .
O2 O 0.6747(3) 0.52921(18) 0.47152(17) 0.0337(15) Uani 1 1 d . U . . .
O3 O 0.8372(3) 0.5268(2) 0.46641(19) 0.0442(18) Uani 1 1 d . U . . .
O4 O 0.7526(3) 0.55417(17) 0.42446(17) 0.0318(15) Uani 1 1 d . U . . .
N1 N 0.7340(4) 0.6278(2) 0.4913(2) 0.0414(19) Uani 1 1 d . U . . .
N2 N 0.6852(4) 0.5172(2) 0.5056(2) 0.0361(18) Uani 1 1 d . U . . .
N3 N 0.8603(4) 0.5431(3) 0.4970(3) 0.048(2) Uani 1 1 d . U . . .
N4 N 0.7647(5) 0.5701(3) 0.5524(3) 0.056(2) Uani 1 1 d . U . . .
C1 C 0.7502(7) 0.6075(3) 0.5616(3) 0.062(3) Uani 1 1 d . U . . .
H1A H 0.7545 0.6103 0.5865 0.075 Uiso 1 1 calc R . . . .
H1B H 0.7101 0.6118 0.5560 0.075 Uiso 1 1 calc R . . . .
C2 C 0.7854(7) 0.6354(3) 0.5444(3) 0.065(3) Uani 1 1 d . U . . .
C3 C 0.8309(8) 0.6520(4) 0.5613(4) 0.093(5) Uani 1 1 d . U . . .
H3 H 0.8363 0.6465 0.5846 0.112 Uiso 1 1 calc R . . . .
C4 C 0.8687(9) 0.6761(5) 0.5461(5) 0.109(6) Uani 1 1 d . U . . .
H4 H 0.8993 0.6862 0.5584 0.131 Uiso 1 1 calc R . . . .
C5 C 0.8598(7) 0.6847(4) 0.5123(4) 0.084(5) Uani 1 1 d . U . . .
H5 H 0.8838 0.7015 0.5013 0.101 Uiso 1 1 calc R . . . .
C6 C 0.8158(6) 0.6686(3) 0.4947(3) 0.054(3) Uani 1 1 d . U . . .
H6 H 0.8113 0.6738 0.4713 0.064 Uiso 1 1 calc R . . . .
C7 C 0.7777(6) 0.6450(3) 0.5106(3) 0.055(3) Uani 1 1 d . U . . .
C8 C 0.6803(5) 0.6495(3) 0.4870(3) 0.045(2) Uani 1 1 d . U . . .
C9 C 0.6565(6) 0.6600(4) 0.5207(3) 0.063(3) Uani 1 1 d . U . . .
H9A H 0.6456 0.6384 0.5332 0.095 Uiso 1 1 calc GR . . . .
H9B H 0.6232 0.6753 0.5173 0.095 Uiso 1 1 calc GR . . . .
H9C H 0.6850 0.6733 0.5336 0.095 Uiso 1 1 calc GR . . . .
C10 C 0.6385(5) 0.6259(3) 0.4687(3) 0.045(3) Uani 1 1 d . U . . .
H10A H 0.6523 0.6207 0.4458 0.068 Uiso 1 1 calc GR . . . .
H10B H 0.6020 0.6382 0.4672 0.068 Uiso 1 1 calc GR . . . .
H10C H 0.6339 0.6033 0.4811 0.068 Uiso 1 1 calc GR . . . .
C11 C 0.6903(6) 0.6839(3) 0.4657(4) 0.061(3) Uani 1 1 d . U . . .
H11A H 0.7142 0.7006 0.4784 0.091 Uiso 1 1 calc GR . . . .
H11B H 0.6540 0.6954 0.4607 0.091 Uiso 1 1 calc GR . . . .
H11C H 0.7090 0.6774 0.4444 0.091 Uiso 1 1 calc GR . . . .
C12 C 0.7257(6) 0.5455(3) 0.5694(3) 0.055(3) Uani 1 1 d . U . . .
H12A H 0.7283 0.5495 0.5942 0.067 Uiso 1 1 calc R . . . .
H12B H 0.7379 0.5205 0.5649 0.067 Uiso 1 1 calc R . . . .
C13 C 0.6652(6) 0.5493(3) 0.5588(3) 0.051(2) Uani 1 1 d . U . . .
C14 C 0.6248(7) 0.5672(3) 0.5794(4) 0.069(3) Uani 1 1 d . U . . .
H14 H 0.6355 0.5751 0.6014 0.082 Uiso 1 1 calc R . . . .
C15 C 0.5714(8) 0.5734(4) 0.5685(4) 0.075(4) Uani 1 1 d . U . . .
H15 H 0.5460 0.5865 0.5825 0.090 Uiso 1 1 calc R . . . .
C16 C 0.5539(6) 0.5611(3) 0.5381(4) 0.063(3) Uani 1 1 d . U . . .
H16 H 0.5163 0.5655 0.5310 0.076 Uiso 1 1 calc R . . . .
C17 C 0.5908(5) 0.5418(3) 0.5166(3) 0.050(3) Uani 1 1 d . U . . .
H17 H 0.5783 0.5335 0.4951 0.060 Uiso 1 1 calc R . . . .
C18 C 0.6457(5) 0.5353(3) 0.5273(3) 0.044(2) Uani 1 1 d . U . . .
C19 C 0.6808(5) 0.4763(3) 0.5062(3) 0.036(2) Uani 1 1 d . U . . .
C20 C 0.6919(5) 0.4628(3) 0.5418(3) 0.045(3) Uani 1 1 d . U . . .
H20A H 0.7312 0.4677 0.5480 0.067 Uiso 1 1 calc GR . . . .
H20B H 0.6849 0.4369 0.5428 0.067 Uiso 1 1 calc GR . . . .
H20C H 0.6667 0.4752 0.5577 0.067 Uiso 1 1 calc GR . . . .
C21 C 0.7273(5) 0.4621(3) 0.4823(3) 0.039(2) Uani 1 1 d . U . . .
H21A H 0.7169 0.4671 0.4588 0.059 Uiso 1 1 calc GR . . . .
H21B H 0.7316 0.4361 0.4855 0.059 Uiso 1 1 calc GR . . . .
H21C H 0.7631 0.4740 0.4876 0.059 Uiso 1 1 calc GR . . . .
C22 C 0.6234(5) 0.4635(3) 0.4941(3) 0.042(2) Uani 1 1 d . U . . .
H22A H 0.5942 0.4724 0.5095 0.062 Uiso 1 1 calc GR . . . .
H22B H 0.6226 0.4372 0.4936 0.062 Uiso 1 1 calc GR . . . .
H22C H 0.6163 0.4728 0.4712 0.062 Uiso 1 1 calc GR . . . .
C23 C 0.8219(7) 0.5623(4) 0.5639(3) 0.066(3) Uani 1 1 d . U . . .
H23A H 0.8231 0.5653 0.5888 0.079 Uiso 1 1 calc R . . . .
H23B H 0.8477 0.5803 0.5539 0.079 Uiso 1 1 calc R . . . .
C24 C 0.8443(6) 0.5248(3) 0.5553(3) 0.055(3) Uani 1 1 d . U . . .
C25 C 0.8454(7) 0.4986(4) 0.5808(4) 0.070(4) Uani 1 1 d . U . . .
H25 H 0.8342 0.5046 0.6032 0.084 Uiso 1 1 calc R . . . .
C26 C 0.8627(6) 0.4641(4) 0.5736(4) 0.067(3) Uani 1 1 d . U . . .
H26 H 0.8647 0.4465 0.5911 0.081 Uiso 1 1 calc R . . . .
C27 C 0.8769(6) 0.4555(4) 0.5409(4) 0.060(3) Uani 1 1 d . U . . .
H27 H 0.8878 0.4315 0.5359 0.072 Uiso 1 1 calc R . . . .
C28 C 0.8759(5) 0.4802(3) 0.5156(4) 0.057(3) Uani 1 1 d . U . . .
H28 H 0.8851 0.4732 0.4931 0.068 Uiso 1 1 calc R . . . .
C29 C 0.8614(5) 0.5158(3) 0.5226(3) 0.051(3) Uani 1 1 d . U . . .
C30 C 0.9164(6) 0.5585(4) 0.4878(4) 0.071(3) Uani 1 1 d . U . . .
C31 C 0.9460(7) 0.5738(5) 0.5187(4) 0.101(5) Uani 1 1 d . U . . .
H31A H 0.9242 0.5940 0.5276 0.152 Uiso 1 1 calc GR . . . .
H31B H 0.9838 0.5821 0.5122 0.152 Uiso 1 1 calc GR . . . .
H31C H 0.9493 0.5551 0.5361 0.152 Uiso 1 1 calc GR . . . .
C32 C 0.9048(6) 0.5896(4) 0.4624(3) 0.060(3) Uani 1 1 d . U . . .
H32A H 0.8833 0.5803 0.4430 0.090 Uiso 1 1 calc GR . . . .
H32B H 0.9407 0.5995 0.4544 0.090 Uiso 1 1 calc GR . . . .
H32C H 0.8830 0.6085 0.4737 0.090 Uiso 1 1 calc GR . . . .
C33 C 0.9551(6) 0.5308(4) 0.4704(4) 0.082(4) Uani 1 1 d . U . . .
H33A H 0.9711 0.5146 0.4875 0.123 Uiso 1 1 calc GR . . . .
H33B H 0.9857 0.5433 0.4586 0.123 Uiso 1 1 calc GR . . . .
H33C H 0.9331 0.5168 0.4540 0.123 Uiso 1 1 calc GR . . . .
Ce2 Ce 0.87260(2) 0.60129(2) 0.32015(2) 0.02588(12) Uani 1 1 d . U . . .
Cs2 Cs 0.73382(3) 0.53567(2) 0.29898(2) 0.02856(13) Uani 1 1 d . U . . .
O5 O 0.8384(3) 0.57410(18) 0.27297(16) 0.0309(15) Uani 1 1 d . U . . .
O6 O 0.8266(3) 0.65080(17) 0.33997(17) 0.0300(14) Uani 1 1 d . U . . .
O7 O 0.9318(3) 0.56978(17) 0.35458(17) 0.0305(14) Uani 1 1 d . U . . .
O8 O 0.8143(3) 0.57608(17) 0.34215(16) 0.0272(14) Uani 1 1 d . U . . .
N5 N 0.8579(3) 0.6040(2) 0.2531(2) 0.0300(16) Uani 1 1 d . U . . .
N6 N 0.8792(3) 0.6696(2) 0.3409(2) 0.0315(17) Uani 1 1 d . U . . .
N7 N 0.9756(3) 0.5729(2) 0.3299(2) 0.0287(16) Uani 1 1 d . U . . .
N8 N 0.9701(3) 0.6454(2) 0.2824(2) 0.0313(17) Uani 1 1 d . U . . .
C34 C 0.9589(4) 0.6481(3) 0.2455(3) 0.034(2) Uani 1 1 d . U . . .
H34A H 0.9905 0.6612 0.2347 0.040 Uiso 1 1 calc R . . . .
H34B H 0.9242 0.6625 0.2421 0.040 Uiso 1 1 calc R . . . .
C35 C 0.9516(4) 0.6126(3) 0.2278(3) 0.032(2) Uani 1 1 d . U . . .
C36 C 0.9955(5) 0.5996(3) 0.2076(3) 0.043(2) Uani 1 1 d . U . . .
H36 H 1.0272 0.6146 0.2035 0.051 Uiso 1 1 calc R . . . .
C37 C 0.9943(5) 0.5657(3) 0.1933(3) 0.046(3) Uani 1 1 d . U . . .
H37 H 1.0247 0.5574 0.1798 0.055 Uiso 1 1 calc R . . . .
C38 C 0.9476(5) 0.5440(3) 0.1992(3) 0.046(3) Uani 1 1 d . U . . .
H38 H 0.9467 0.5204 0.1900 0.055 Uiso 1 1 calc R . . . .
C39 C 0.9026(5) 0.5560(3) 0.2182(3) 0.039(2) Uani 1 1 d . U . . .
H39 H 0.8710 0.5409 0.2221 0.046 Uiso 1 1 calc R . . . .
C40 C 0.9041(4) 0.5913(3) 0.2319(2) 0.0291(19) Uani 1 1 d . U . . .
C41 C 0.8074(4) 0.6190(3) 0.2338(3) 0.033(2) Uani 1 1 d . U . . .
C42 C 0.8274(5) 0.6517(3) 0.2134(3) 0.040(2) Uani 1 1 d . U . . .
H42A H 0.8388 0.6709 0.2289 0.059 Uiso 1 1 calc GR . . . .
H42B H 0.7966 0.6603 0.1989 0.059 Uiso 1 1 calc GR . . . .
H42C H 0.8596 0.6448 0.1992 0.059 Uiso 1 1 calc GR . . . .
C43 C 0.7660(4) 0.6320(3) 0.2600(3) 0.036(2) Uani 1 1 d . U . . .
H43A H 0.7475 0.6113 0.2706 0.053 Uiso 1 1 calc GR . . . .
H43B H 0.7375 0.6472 0.2491 0.053 Uiso 1 1 calc GR . . . .
H43C H 0.7859 0.6460 0.2773 0.053 Uiso 1 1 calc GR . . . .
C44 C 0.7790(5) 0.5907(3) 0.2106(3) 0.040(2) Uani 1 1 d . U . . .
H44A H 0.8043 0.5849 0.1916 0.061 Uiso 1 1 calc GR . . . .
H44B H 0.7435 0.6003 0.2017 0.061 Uiso 1 1 calc GR . . . .
H44C H 0.7714 0.5688 0.2236 0.061 Uiso 1 1 calc GR . . . .
C45 C 0.9744(4) 0.6819(3) 0.2968(3) 0.035(2) Uani 1 1 d . U . . .
H45A H 1.0053 0.6948 0.2850 0.042 Uiso 1 1 calc R . . . .
H45B H 0.9850 0.6799 0.3210 0.042 Uiso 1 1 calc R . . . .
C46 C 0.9217(5) 0.7042(3) 0.2942(3) 0.035(2) Uani 1 1 d . U . . .
C47 C 0.9168(5) 0.7305(3) 0.2690(3) 0.042(2) Uani 1 1 d . U . . .
H47 H 0.9477 0.7349 0.2543 0.050 Uiso 1 1 calc R . . . .
C48 C 0.8676(5) 0.7504(3) 0.2653(3) 0.050(3) Uani 1 1 d . U . . .
H48 H 0.8650 0.7686 0.2484 0.060 Uiso 1 1 calc R . . . .
C49 C 0.8232(5) 0.7436(3) 0.2861(3) 0.049(3) Uani 1 1 d . U . . .
H49 H 0.7895 0.7572 0.2835 0.059 Uiso 1 1 calc R . . . .
C50 C 0.8259(5) 0.7175(3) 0.3107(3) 0.045(3) Uani 1 1 d . U . . .
H50 H 0.7942 0.7127 0.3247 0.054 Uiso 1 1 calc R . . . .
C51 C 0.8762(5) 0.6980(3) 0.3149(3) 0.034(2) Uani 1 1 d . U . . .
C52 C 0.8905(5) 0.6826(3) 0.3765(3) 0.036(2) Uani 1 1 d . U . . .
C53 C 0.9469(5) 0.7024(3) 0.3778(3) 0.043(3) Uani 1 1 d . U . . .
H53A H 0.9773 0.6859 0.3714 0.065 Uiso 1 1 calc GR . . . .
H53B H 0.9534 0.7112 0.4009 0.065 Uiso 1 1 calc GR . . . .
H53C H 0.9460 0.7228 0.3621 0.065 Uiso 1 1 calc GR . . . .
C54 C 0.8931(5) 0.6492(3) 0.3994(3) 0.038(2) Uani 1 1 d . U . . .
H54A H 0.8561 0.6374 0.3996 0.057 Uiso 1 1 calc GR . . . .
H54B H 0.9031 0.6565 0.4225 0.057 Uiso 1 1 calc GR . . . .
H54C H 0.9216 0.6325 0.3907 0.057 Uiso 1 1 calc GR . . . .
C55 C 0.8443(5) 0.7078(3) 0.3897(3) 0.044(3) Uani 1 1 d . U . . .
H55A H 0.8455 0.7305 0.3771 0.065 Uiso 1 1 calc GR . . . .
H55B H 0.8506 0.7125 0.4139 0.065 Uiso 1 1 calc GR . . . .
H55C H 0.8074 0.6964 0.3866 0.065 Uiso 1 1 calc GR . . . .
C56 C 1.0253(4) 0.6275(3) 0.2862(3) 0.033(2) Uani 1 1 d . U . . .
H56A H 1.0542 0.6418 0.2741 0.039 Uiso 1 1 calc R . . . .
H56B H 1.0235 0.6036 0.2753 0.039 Uiso 1 1 calc R . . . .
C57 C 1.0437(4) 0.6229(3) 0.3230(3) 0.036(2) Uani 1 1 d . U . . .
C58 C 1.0831(5) 0.6456(3) 0.3374(3) 0.041(2) Uani 1 1 d . U . . .
H58 H 1.1012 0.6630 0.3235 0.049 Uiso 1 1 calc R . . . .
C59 C 1.0968(5) 0.6438(3) 0.3714(3) 0.046(3) Uani 1 1 d . U . . .
H59 H 1.1244 0.6596 0.3805 0.055 Uiso 1 1 calc R . . . .
C60 C 1.0706(5) 0.6191(3) 0.3921(3) 0.045(3) Uani 1 1 d . U . . .
H60 H 1.0796 0.6181 0.4155 0.054 Uiso 1 1 calc R . . . .
C61 C 1.0308(4) 0.5956(3) 0.3784(3) 0.036(2) Uani 1 1 d . U . . .
H61 H 1.0124 0.5786 0.3927 0.043 Uiso 1 1 calc R . . . .
C62 C 1.0178(4) 0.5968(3) 0.3437(3) 0.0301(19) Uani 1 1 d . U . . .
C63 C 0.9964(4) 0.5354(2) 0.3210(3) 0.032(2) Uani 1 1 d . U . . .
C64 C 1.0419(5) 0.5384(3) 0.2938(3) 0.043(3) Uani 1 1 d . U . . .
H64A H 1.0257 0.5490 0.2733 0.065 Uiso 1 1 calc GR . . . .
H64B H 1.0566 0.5144 0.2886 0.065 Uiso 1 1 calc GR . . . .
H64C H 1.0726 0.5537 0.3021 0.065 Uiso 1 1 calc GR . . . .
C65 C 0.9468(4) 0.5148(3) 0.3065(3) 0.035(2) Uani 1 1 d . U . . .
H65A H 0.9182 0.5114 0.3242 0.052 Uiso 1 1 calc GR . . . .
H65B H 0.9596 0.4914 0.2983 0.052 Uiso 1 1 calc GR . . . .
H65C H 0.9303 0.5284 0.2877 0.052 Uiso 1 1 calc GR . . . .
C66 C 1.0197(5) 0.5155(3) 0.3520(3) 0.040(3) Uani 1 1 d . U . . .
H66A H 1.0541 0.5274 0.3599 0.060 Uiso 1 1 calc GR . . . .
H66B H 1.0284 0.4906 0.3458 0.060 Uiso 1 1 calc GR . . . .
H66C H 0.9914 0.5156 0.3701 0.060 Uiso 1 1 calc GR . . . .
Ce3 Ce 0.76351(2) 0.43666(2) 0.34462(2) 0.02840(13) Uani 1 1 d . U . . .
Cs3 Cs 0.84830(3) 0.52095(2) 0.39071(2) 0.03563(15) Uani 1 1 d . U . . .
O9 O 0.6959(3) 0.42771(19) 0.38469(18) 0.0378(16) Uani 1 1 d . U . . .
O10 O 0.7366(3) 0.45460(17) 0.29151(17) 0.0312(15) Uani 1 1 d . U . . .
O11 O 0.8512(3) 0.44634(18) 0.36639(18) 0.0341(15) Uani 1 1 d . U . . .
O12 O 0.7541(3) 0.48579(17) 0.35471(16) 0.0265(13) Uani 1 1 d . U . . .
N9 N 0.6794(4) 0.3951(2) 0.3669(2) 0.0387(19) Uani 1 1 d . U . . .
N10 N 0.7677(3) 0.4255(2) 0.2769(2) 0.0307(16) Uani 1 1 d . U . . .
N11 N 0.8571(4) 0.4088(2) 0.3731(2) 0.0340(17) Uani 1 1 d . U . . .
N12 N 0.7819(4) 0.3548(2) 0.3245(3) 0.041(2) Uani 1 1 d . U . . .
C67 C 0.7337(5) 0.3321(3) 0.3369(4) 0.050(3) Uani 1 1 d . U . . .
H67A H 0.6993 0.3388 0.3242 0.060 Uiso 1 1 calc R . . . .
H67B H 0.7421 0.3066 0.3316 0.060 Uiso 1 1 calc R . . . .
C68 C 0.7218(5) 0.3351(3) 0.3735(4) 0.059(3) Uani 1 1 d . U . . .
C69 C 0.7380(6) 0.3061(4) 0.3946(5) 0.079(4) Uani 1 1 d . U . . .
H69 H 0.7543 0.2850 0.3851 0.095 Uiso 1 1 calc R . . . .
C70 C 0.7301(8) 0.3088(5) 0.4283(5) 0.102(5) Uani 1 1 d . U . . .
H70 H 0.7424 0.2896 0.4424 0.123 Uiso 1 1 calc R . . . .
C71 C 0.7049(7) 0.3383(5) 0.4429(5) 0.091(5) Uani 1 1 d . U . . .
H71 H 0.6982 0.3392 0.4667 0.109 Uiso 1 1 calc R . . . .
C72 C 0.6896(6) 0.3667(4) 0.4221(4) 0.067(3) Uani 1 1 d . U . . .
H72 H 0.6744 0.3879 0.4319 0.080 Uiso 1 1 calc R . . . .
C73 C 0.6957(5) 0.3647(3) 0.3875(4) 0.056(3) Uani 1 1 d . U . . .
C74 C 0.6182(5) 0.3980(3) 0.3582(3) 0.043(2) Uani 1 1 d . U . . .
C75 C 0.5990(5) 0.3641(3) 0.3392(4) 0.056(3) Uani 1 1 d . U . . .
H75A H 0.6211 0.3613 0.3184 0.084 Uiso 1 1 calc GR . . . .
H75B H 0.5589 0.3662 0.3335 0.084 Uiso 1 1 calc GR . . . .
H75C H 0.6046 0.3430 0.3538 0.084 Uiso 1 1 calc GR . . . .
C76 C 0.6100(4) 0.4300(3) 0.3350(3) 0.037(2) Uani 1 1 d . U . . .
H76A H 0.6202 0.4521 0.3472 0.055 Uiso 1 1 calc GR . . . .
H76B H 0.5705 0.4313 0.3279 0.055 Uiso 1 1 calc GR . . . .
H76C H 0.6342 0.4274 0.3150 0.055 Uiso 1 1 calc GR . . . .
C77 C 0.5815(5) 0.4034(4) 0.3899(3) 0.060(3) Uani 1 1 d . U . . .
H77A H 0.5835 0.3819 0.4042 0.090 Uiso 1 1 calc GR . . . .
H77B H 0.5423 0.4076 0.3830 0.090 Uiso 1 1 calc GR . . . .
H77C H 0.5953 0.4242 0.4027 0.090 Uiso 1 1 calc GR . . . .
C78 C 0.7875(5) 0.3499(3) 0.2874(3) 0.046(2) Uani 1 1 d . U . . .
H78A H 0.7924 0.3240 0.2826 0.056 Uiso 1 1 calc R . . . .
H78B H 0.8219 0.3625 0.2797 0.056 Uiso 1 1 calc R . . . .
C79 C 0.7381(5) 0.3636(3) 0.2676(3) 0.045(3) Uani 1 1 d . U . . .
C80 C 0.6970(5) 0.3399(3) 0.2545(4) 0.059(4) Uani 1 1 d . U . . .
H80 H 0.7032 0.3148 0.2568 0.071 Uiso 1 1 calc R . . . .
C81 C 0.6491(5) 0.3510(3) 0.2387(4) 0.058(3) Uani 1 1 d . U . . .
H81 H 0.6235 0.3337 0.2298 0.070 Uiso 1 1 calc R . . . .
C82 C 0.6375(5) 0.3877(3) 0.2356(4) 0.055(3) Uani 1 1 d . U . . .
H82 H 0.6034 0.3959 0.2255 0.067 Uiso 1 1 calc R . . . .
C83 C 0.6772(5) 0.4119(3) 0.2477(3) 0.045(3) Uani 1 1 d . U . . .
H83 H 0.6705 0.4369 0.2453 0.054 Uiso 1 1 calc R . . . .
C84 C 0.7258(4) 0.4006(3) 0.2629(3) 0.034(2) Uani 1 1 d . U . . .
C85 C 0.8082(4) 0.4410(3) 0.2506(3) 0.032(2) Uani 1 1 d . U . . .
C86 C 0.8395(5) 0.4103(3) 0.2331(3) 0.044(3) Uani 1 1 d . U . . .
H86A H 0.8632 0.3977 0.2497 0.066 Uiso 1 1 calc GR . . . .
H86B H 0.8632 0.4200 0.2150 0.066 Uiso 1 1 calc GR . . . .
H86C H 0.8121 0.3933 0.2235 0.066 Uiso 1 1 calc GR . . . .
C87 C 0.8502(4) 0.4646(3) 0.2698(3) 0.034(2) Uani 1 1 d . U . . .
H87A H 0.8302 0.4851 0.2798 0.052 Uiso 1 1 calc GR . . . .
H87B H 0.8791 0.4733 0.2541 0.052 Uiso 1 1 calc GR . . . .
H87C H 0.8680 0.4505 0.2879 0.052 Uiso 1 1 calc GR . . . .
C88 C 0.7770(5) 0.4634(3) 0.2242(3) 0.042(3) Uani 1 1 d . U . . .
H88A H 0.7492 0.4484 0.2125 0.063 Uiso 1 1 calc GR . . . .
H88B H 0.8041 0.4729 0.2077 0.063 Uiso 1 1 calc GR . . . .
H88C H 0.7578 0.4835 0.2354 0.063 Uiso 1 1 calc GR . . . .
C89 C 0.8354(5) 0.3408(3) 0.3396(3) 0.047(3) Uani 1 1 d . U . . .
H89A H 0.8420 0.3162 0.3311 0.056 Uiso 1 1 calc R . . . .
H89B H 0.8308 0.3393 0.3645 0.056 Uiso 1 1 calc R . . . .
C90 C 0.8871(4) 0.3636(3) 0.3319(3) 0.036(2) Uani 1 1 d . U . . .
C91 C 0.9235(5) 0.3510(3) 0.3068(3) 0.045(3) Uani 1 1 d . U . . .
H91 H 0.9170 0.3282 0.2966 0.055 Uiso 1 1 calc R . . . .
C92 C 0.9687(5) 0.3715(3) 0.2971(3) 0.047(3) Uani 1 1 d . U . . .
H92 H 0.9932 0.3630 0.2798 0.056 Uiso 1 1 calc R . . . .
C93 C 0.9788(5) 0.4045(3) 0.3122(3) 0.039(2) Uani 1 1 d . U . . .
H93 H 1.0098 0.4189 0.3053 0.047 Uiso 1 1 calc R . . . .
C94 C 0.9425(4) 0.4160(3) 0.3379(3) 0.038(2) Uani 1 1 d . U . . .
H94 H 0.9491 0.4386 0.3485 0.045 Uiso 1 1 calc R . . . .
C95 C 0.8974(4) 0.3955(3) 0.3483(3) 0.034(2) Uani 1 1 d . U . . .
C96 C 0.8749(5) 0.4042(3) 0.4090(3) 0.050(3) Uani 1 1 d . U . . .
C97 C 0.8811(6) 0.3644(3) 0.4172(3) 0.061(3) Uani 1 1 d . U . . .
H97A H 0.8439 0.3529 0.4166 0.091 Uiso 1 1 calc GR . . . .
H97B H 0.8975 0.3616 0.4399 0.091 Uiso 1 1 calc GR . . . .
H97C H 0.9058 0.3530 0.4004 0.091 Uiso 1 1 calc GR . . . .
C98 C 0.8279(5) 0.4201(3) 0.4309(3) 0.048(3) Uani 1 1 d . U . . .
H98A H 0.8273 0.4463 0.4282 0.072 Uiso 1 1 calc GR . . . .
H98B H 0.8348 0.4141 0.4547 0.072 Uiso 1 1 calc GR . . . .
H98C H 0.7915 0.4101 0.4238 0.072 Uiso 1 1 calc GR . . . .
C99 C 0.9308(5) 0.4233(4) 0.4169(3) 0.057(3) Uani 1 1 d . U . . .
H99A H 0.9599 0.4151 0.4011 0.086 Uiso 1 1 calc GR . . . .
H99B H 0.9423 0.4177 0.4401 0.086 Uiso 1 1 calc GR . . . .
H99C H 0.9258 0.4494 0.4145 0.086 Uiso 1 1 calc GR . . . .
Ce4 Ce 0.58585(2) 0.58099(2) 0.33544(2) 0.02908(13) Uani 1 1 d . U . . .
Cs4 Cs 0.73243(3) 0.61770(2) 0.38218(2) 0.03098(14) Uani 1 1 d . U . . .
O13 O 0.6187(3) 0.57034(19) 0.28220(18) 0.0361(16) Uani 1 1 d . U . . .
O14 O 0.5572(3) 0.53357(18) 0.36703(17) 0.0307(15) Uani 1 1 d . U . . .
O15 O 0.6125(3) 0.63283(18) 0.36177(18) 0.0367(16) Uani 1 1 d . U . . .
O16 O 0.6579(3) 0.56573(17) 0.34895(16) 0.0292(14) Uani 1 1 d . U . . .
N13 N 0.5623(4) 0.5649(2) 0.2697(2) 0.0347(17) Uani 1 1 d . U . . .
N14 N 0.5039(3) 0.5512(2) 0.3727(2) 0.0321(17) Uani 1 1 d . U . . .
N15 N 0.5723(4) 0.6532(2) 0.3418(2) 0.0394(19) Uani 1 1 d . U . . .
N16 N 0.4625(4) 0.6061(2) 0.3133(2) 0.040(2) Uani 1 1 d . U . . .
C100 C 0.4518(5) 0.5967(3) 0.2770(3) 0.041(2) Uani 1 1 d . U . . .
H10D H 0.4140 0.6057 0.2705 0.049 Uiso 1 1 calc R . . . .
H10E H 0.4514 0.5702 0.2747 0.049 Uiso 1 1 calc R . . . .
C101 C 0.4949(5) 0.6120(3) 0.2528(3) 0.048(3) Uani 1 1 d . U . . .
C102 C 0.4822(6) 0.6426(4) 0.2340(3) 0.059(3) Uani 1 1 d . U . . .
H102 H 0.4462 0.6534 0.2362 0.070 Uiso 1 1 calc R . . . .
C103 C 0.5210(7) 0.6573(4) 0.2122(4) 0.071(4) Uani 1 1 d . U . . .
H103 H 0.5114 0.6779 0.1991 0.085 Uiso 1 1 calc R . . . .
C104 C 0.5742(6) 0.6421(3) 0.2093(3) 0.057(3) Uani 1 1 d . U . . .
H104 H 0.6012 0.6526 0.1946 0.069 Uiso 1 1 calc R . . . .
C105 C 0.5882(6) 0.6115(3) 0.2277(3) 0.049(3) Uani 1 1 d . U . . .
H105 H 0.6248 0.6013 0.2257 0.059 Uiso 1 1 calc R . . . .
C106 C 0.5483(5) 0.5959(3) 0.2491(3) 0.040(2) Uani 1 1 d . U . . .
C107 C 0.5606(4) 0.5293(3) 0.2517(3) 0.031(2) Uani 1 1 d . U . . .
C108 C 0.5013(5) 0.5222(3) 0.2374(3) 0.045(3) Uani 1 1 d . U . . .
H10F H 0.4741 0.5208 0.2561 0.067 Uiso 1 1 calc GR . . . .
H10G H 0.5013 0.4995 0.2248 0.067 Uiso 1 1 calc GR . . . .
H10H H 0.4907 0.5419 0.2221 0.067 Uiso 1 1 calc GR . . . .
C109 C 0.5729(5) 0.5005(3) 0.2787(3) 0.043(3) Uani 1 1 d . U . . .
H10I H 0.6133 0.5006 0.2842 0.065 Uiso 1 1 calc GR . . . .
H10J H 0.5623 0.4768 0.2699 0.065 Uiso 1 1 calc GR . . . .
H10K H 0.5511 0.5056 0.2992 0.065 Uiso 1 1 calc GR . . . .
C110 C 0.6036(5) 0.5265(3) 0.2236(3) 0.045(3) Uani 1 1 d . U . . .
H11D H 0.5935 0.5431 0.2053 0.068 Uiso 1 1 calc GR . . . .
H11E H 0.6043 0.5018 0.2148 0.068 Uiso 1 1 calc GR . . . .
H11F H 0.6410 0.5327 0.2324 0.068 Uiso 1 1 calc GR . . . .
C111 C 0.4183(5) 0.5889(3) 0.3342(3) 0.046(3) Uani 1 1 d . U . . .
H11G H 0.3810 0.5960 0.3252 0.055 Uiso 1 1 calc R . . . .
H11H H 0.4211 0.5984 0.3576 0.055 Uiso 1 1 calc R . . . .
C112 C 0.4211(5) 0.5486(3) 0.3356(3) 0.042(2) Uani 1 1 d . U . . .
C113 C 0.3807(5) 0.5286(3) 0.3180(3) 0.052(3) Uani 1 1 d . U . . .
H113 H 0.3519 0.5407 0.3058 0.062 Uiso 1 1 calc R . . . .
C114 C 0.3820(6) 0.4906(3) 0.3181(3) 0.056(3) Uani 1 1 d . U . . .
H114 H 0.3551 0.4770 0.3057 0.067 Uiso 1 1 calc R . . . .
C115 C 0.4240(5) 0.4738(3) 0.3370(3) 0.046(3) Uani 1 1 d . U . . .
H115 H 0.4245 0.4483 0.3381 0.055 Uiso 1 1 calc R . . . .
C116 C 0.4641(5) 0.4925(3) 0.3538(3) 0.041(2) Uani 1 1 d . U . . .
H116 H 0.4936 0.4802 0.3653 0.050 Uiso 1 1 calc R . . . .
C117 C 0.4623(4) 0.5305(3) 0.3544(3) 0.035(2) Uani 1 1 d . U . . .
C118 C 0.4939(5) 0.5546(3) 0.4107(3) 0.037(2) Uani 1 1 d . U . . .
C119 C 0.4388(5) 0.5743(3) 0.4171(3) 0.047(3) Uani 1 1 d . U . . .
H11I H 0.4412 0.5987 0.4079 0.070 Uiso 1 1 calc GR . . . .
H11J H 0.4319 0.5755 0.4416 0.070 Uiso 1 1 calc GR . . . .
H11K H 0.4079 0.5613 0.4061 0.070 Uiso 1 1 calc GR . . . .
C120 C 0.5432(5) 0.5770(3) 0.4242(3) 0.041(2) Uani 1 1 d . U . . .
H12C H 0.5786 0.5640 0.4205 0.061 Uiso 1 1 calc GR . . . .
H12D H 0.5380 0.5812 0.4486 0.061 Uiso 1 1 calc GR . . . .
H12E H 0.5445 0.6001 0.4123 0.061 Uiso 1 1 calc GR . . . .
C121 C 0.4939(5) 0.5177(3) 0.4283(3) 0.038(2) Uani 1 1 d . U . . .
H12F H 0.4595 0.5045 0.4222 0.057 Uiso 1 1 calc GR . . . .
H12G H 0.4952 0.5210 0.4529 0.057 Uiso 1 1 calc GR . . . .
H12H H 0.5270 0.5039 0.4210 0.057 Uiso 1 1 calc GR . . . .
C122 C 0.4577(5) 0.6459(3) 0.3175(3) 0.044(2) Uani 1 1 d . U . . .
H12I H 0.4189 0.6534 0.3115 0.053 Uiso 1 1 calc R . . . .
H12J H 0.4838 0.6578 0.3014 0.053 Uiso 1 1 calc R . . . .
C123 C 0.4707(5) 0.6587(3) 0.3526(3) 0.045(2) Uani 1 1 d . U . . .
C124 C 0.4277(6) 0.6667(3) 0.3759(3) 0.054(3) Uani 1 1 d . U . . .
H124 H 0.3895 0.6650 0.3687 0.064 Uiso 1 1 calc R . . . .
C125 C 0.4389(6) 0.6768(3) 0.4086(4) 0.057(3) Uani 1 1 d . U . . .
H125 H 0.4087 0.6810 0.4239 0.069 Uiso 1 1 calc R . . . .
C126 C 0.4934(6) 0.6808(3) 0.4193(4) 0.057(3) Uani 1 1 d . U . . .
H126 H 0.5010 0.6885 0.4419 0.068 Uiso 1 1 calc R . . . .
C127 C 0.5376(6) 0.6738(3) 0.3974(3) 0.048(3) Uani 1 1 d . U . . .
H127 H 0.5755 0.6765 0.4049 0.057 Uiso 1 1 calc R . . . .
C128 C 0.5266(5) 0.6626(3) 0.3642(3) 0.043(2) Uani 1 1 d . U . . .
C129 C 0.6038(5) 0.6842(3) 0.3260(3) 0.046(2) Uani 1 1 d . U . . .
C130 C 0.5617(6) 0.7061(3) 0.3034(3) 0.056(3) Uani 1 1 d . U . . .
H13A H 0.5458 0.6904 0.2859 0.084 Uiso 1 1 calc GR . . . .
H13B H 0.5818 0.7261 0.2925 0.084 Uiso 1 1 calc GR . . . .
H13C H 0.5312 0.7157 0.3175 0.084 Uiso 1 1 calc GR . . . .
C131 C 0.6490(5) 0.6669(3) 0.3029(3) 0.040(2) Uani 1 1 d . U . . .
H13D H 0.6769 0.6543 0.3169 0.060 Uiso 1 1 calc GR . . . .
H13E H 0.6678 0.6856 0.2896 0.060 Uiso 1 1 calc GR . . . .
H13F H 0.6308 0.6497 0.2875 0.060 Uiso 1 1 calc GR . . . .
C132 C 0.6310(6) 0.7087(3) 0.3515(3) 0.061(3) Uani 1 1 d . U . . .
H13G H 0.6017 0.7207 0.3649 0.091 Uiso 1 1 calc GR . . . .
H13H H 0.6537 0.7268 0.3396 0.091 Uiso 1 1 calc GR . . . .
H13I H 0.6554 0.6946 0.3666 0.091 Uiso 1 1 calc GR . . . .
Ce5 Ce 1.08292(2) 0.37937(2) 0.12242(2) 0.02871(13) Uani 1 1 d . U . . .
Cs5 Cs 1.22892(3) 0.42629(2) 0.16155(2) 0.03350(15) Uani 1 1 d . U . . .
O17 O 1.1142(3) 0.39028(19) 0.17607(18) 0.0357(16) Uani 1 1 d . U . . .
O18 O 1.1086(3) 0.32863(17) 0.09490(17) 0.0335(15) Uani 1 1 d . U . . .
O19 O 1.0546(3) 0.42614(19) 0.08983(17) 0.0356(16) Uani 1 1 d . U . . .
O20 O 1.1561(3) 0.39519(17) 0.11012(17) 0.0311(14) Uani 1 1 d . U . . .
N17 N 1.0572(3) 0.3951(2) 0.1874(2) 0.0296(16) Uani 1 1 d . U . . .
N18 N 1.0715(4) 0.3075(2) 0.1159(2) 0.0325(17) Uani 1 1 d . U . . .
N19 N 1.0012(3) 0.4088(2) 0.0840(2) 0.0340(17) Uani 1 1 d . U . . .
N20 N 0.9608(3) 0.3516(2) 0.1431(2) 0.0339(18) Uani 1 1 d . U . . .
C133 C 0.9480(4) 0.3619(3) 0.1787(3) 0.032(2) Uani 1 1 d . U . . .
H13J H 0.9099 0.3529 0.1848 0.038 Uiso 1 1 calc R . . . .
H13K H 0.9474 0.3884 0.1806 0.038 Uiso 1 1 calc R . . . .
C134 C 0.9900(4) 0.3470(3) 0.2032(2) 0.0297(19) Uani 1 1 d . U . . .
C135 C 0.9787(5) 0.3166(3) 0.2226(3) 0.041(2) Uani 1 1 d . U . . .
H135 H 0.9425 0.3058 0.2210 0.050 Uiso 1 1 calc R . . . .
C136 C 1.0182(5) 0.3015(3) 0.2442(3) 0.043(2) Uani 1 1 d . U . . .
H136 H 1.0093 0.2803 0.2565 0.052 Uiso 1 1 calc R . . . .
C137 C 1.0708(5) 0.3174(3) 0.2478(3) 0.040(2) Uani 1 1 d . U . . .
H137 H 1.0981 0.3072 0.2625 0.048 Uiso 1 1 calc R . . . .
C138 C 1.0832(5) 0.3484(3) 0.2298(3) 0.035(2) Uani 1 1 d . U . . .
H138 H 1.1193 0.3592 0.2320 0.042 Uiso 1 1 calc R . . . .
C139 C 1.0430(4) 0.3641(3) 0.2081(2) 0.0300(19) Uani 1 1 d . U . . .
C140 C 1.0538(5) 0.4309(3) 0.2057(3) 0.035(2) Uani 1 1 d . U . . .
C141 C 0.9937(5) 0.4377(3) 0.2180(3) 0.042(2) Uani 1 1 d . U . . .
H14A H 0.9680 0.4378 0.1986 0.062 Uiso 1 1 calc GR . . . .
H14B H 0.9920 0.4609 0.2296 0.062 Uiso 1 1 calc GR . . . .
H14C H 0.9826 0.4186 0.2338 0.062 Uiso 1 1 calc GR . . . .
C142 C 1.0691(5) 0.4598(3) 0.1793(3) 0.039(2) Uani 1 1 d . U . . .
H14D H 1.1093 0.4580 0.1738 0.059 Uiso 1 1 calc GR . . . .
H14E H 1.0611 0.4837 0.1886 0.059 Uiso 1 1 calc GR . . . .
H14F H 1.0466 0.4561 0.1588 0.059 Uiso 1 1 calc GR . . . .
C143 C 1.0935(5) 0.4332(3) 0.2359(3) 0.037(2) Uani 1 1 d . U . . .
H14G H 1.0812 0.4163 0.2535 0.056 Uiso 1 1 calc GR . . . .
H14H H 1.0931 0.4577 0.2450 0.056 Uiso 1 1 calc GR . . . .
H14I H 1.1319 0.4270 0.2287 0.056 Uiso 1 1 calc GR . . . .
C144 C 0.9553(5) 0.3121(3) 0.1399(3) 0.040(2) Uani 1 1 d . U . . .
H14J H 0.9160 0.3054 0.1453 0.048 Uiso 1 1 calc R . . . .
H14K H 0.9800 0.3007 0.1571 0.048 Uiso 1 1 calc R . . . .
C145 C 0.9701(5) 0.2971(3) 0.1057(3) 0.042(2) Uani 1 1 d . U . . .
C146 C 0.9278(5) 0.2850(3) 0.0844(3) 0.049(3) Uani 1 1 d . U . . .
H146 H 0.8899 0.2854 0.0922 0.059 Uiso 1 1 calc R . . . .
C147 C 0.9387(6) 0.2723(3) 0.0520(3) 0.058(3) Uani 1 1 d . U . . .
H147 H 0.9090 0.2643 0.0377 0.070 Uiso 1 1 calc R . . . .
C148 C 0.9940(6) 0.2716(3) 0.0414(3) 0.053(3) Uani 1 1 d . U . . .
H148 H 1.0023 0.2629 0.0193 0.064 Uiso 1 1 calc R . . . .
C149 C 1.0372(5) 0.2832(3) 0.0616(3) 0.043(2) Uani 1 1 d . U . . .
H149 H 1.0748 0.2831 0.0533 0.051 Uiso 1 1 calc R . . . .
C150 C 1.0261(5) 0.2950(3) 0.0944(3) 0.038(2) Uani 1 1 d . U . . .
C151 C 1.1054(5) 0.2791(3) 0.1337(3) 0.034(2) Uani 1 1 d . U . . .
C152 C 1.0661(5) 0.2556(3) 0.1549(3) 0.039(2) Uani 1 1 d . U . . .
H15A H 1.0512 0.2696 0.1739 0.059 Uiso 1 1 calc GR . . . .
H15B H 1.0871 0.2349 0.1636 0.059 Uiso 1 1 calc GR . . . .
H15C H 1.0348 0.2471 0.1407 0.059 Uiso 1 1 calc GR . . . .
C153 C 1.1456(5) 0.2984(3) 0.1575(3) 0.037(2) Uani 1 1 d . U . . .
H15D H 1.1699 0.3146 0.1445 0.056 Uiso 1 1 calc GR . . . .
H15E H 1.1689 0.2807 0.1695 0.056 Uiso 1 1 calc GR . . . .
H15F H 1.1239 0.3124 0.1740 0.056 Uiso 1 1 calc GR . . . .
C154 C 1.1377(5) 0.2561(3) 0.1088(3) 0.045(3) Uani 1 1 d . U . . .
H15G H 1.1111 0.2445 0.0932 0.067 Uiso 1 1 calc GR . . . .
H15H H 1.1589 0.2377 0.1212 0.067 Uiso 1 1 calc GR . . . .
H15I H 1.1638 0.2712 0.0959 0.067 Uiso 1 1 calc GR . . . .
C155 C 0.9168(5) 0.3680(3) 0.1215(3) 0.044(2) Uani 1 1 d . U . . .
H15J H 0.8794 0.3601 0.1298 0.053 Uiso 1 1 calc R . . . .
H15K H 0.9213 0.3588 0.0981 0.053 Uiso 1 1 calc R . . . .
C156 C 0.9184(5) 0.4089(3) 0.1207(3) 0.040(2) Uani 1 1 d . U . . .
C157 C 0.8778(5) 0.4281(3) 0.1393(3) 0.046(3) Uani 1 1 d . U . . .
H157 H 0.8485 0.4154 0.1506 0.055 Uiso 1 1 calc R . . . .
C158 C 0.8798(5) 0.4655(3) 0.1415(3) 0.050(3) Uani 1 1 d . U . . .
H158 H 0.8520 0.4782 0.1540 0.061 Uiso 1 1 calc R . . . .
C159 C 0.9230(5) 0.4838(4) 0.1253(3) 0.049(3) Uani 1 1 d . U . . .
H159 H 0.9252 0.5092 0.1272 0.059 Uiso 1 1 calc R . . . .
C160 C 0.9622(5) 0.4660(3) 0.1066(3) 0.043(2) Uani 1 1 d . U . . .
H160 H 0.9915 0.4791 0.0957 0.052 Uiso 1 1 calc R . . . .
C161 C 0.9598(4) 0.4284(3) 0.1034(3) 0.035(2) Uani 1 1 d . U . . .
C162 C 0.9916(5) 0.4071(3) 0.0460(3) 0.041(2) Uani 1 1 d . U . . .
C163 C 0.9326(5) 0.3910(4) 0.0387(3) 0.053(3) Uani 1 1 d . U . . .
H16A H 0.9309 0.3664 0.0475 0.080 Uiso 1 1 calc GR . . . .
H16B H 0.9261 0.3906 0.0142 0.080 Uiso 1 1 calc GR . . . .
H16C H 0.9037 0.4057 0.0497 0.080 Uiso 1 1 calc GR . . . .
C164 C 1.0355(4) 0.3829(3) 0.0313(3) 0.037(2) Uani 1 1 d . U . . .
H16D H 1.0728 0.3938 0.0344 0.055 Uiso 1 1 calc GR . . . .
H16E H 1.0281 0.3794 0.0071 0.055 Uiso 1 1 calc GR . . . .
H16F H 1.0344 0.3596 0.0429 0.055 Uiso 1 1 calc GR . . . .
C165 C 0.9940(5) 0.4455(3) 0.0299(3) 0.048(3) Uani 1 1 d . U . . .
H16G H 0.9639 0.4604 0.0394 0.072 Uiso 1 1 calc GR . . . .
H16H H 0.9892 0.4436 0.0053 0.072 Uiso 1 1 calc GR . . . .
H16I H 1.0307 0.4565 0.0349 0.072 Uiso 1 1 calc GR . . . .
Ce6 Ce 1.36299(2) 0.35561(2) 0.14659(2) 0.03052(13) Uani 1 1 d . U . . .
Cs6 Cs 1.23094(3) 0.34081(2) 0.07971(2) 0.03131(14) Uani 1 1 d . U . . .
O21 O 1.3280(3) 0.38655(18) 0.19168(18) 0.0335(15) Uani 1 1 d . U . . .
O22 O 1.3143(3) 0.30675(17) 0.12771(18) 0.0352(16) Uani 1 1 d . U . . .
O23 O 1.4257(3) 0.38111(17) 0.11043(18) 0.0344(15) Uani 1 1 d . U . . .
O24 O 1.3093(3) 0.38198(18) 0.12225(17) 0.0324(15) Uani 1 1 d . U . . .
N21 N 1.3466(4) 0.3590(2) 0.2140(2) 0.0328(17) Uani 1 1 d . U . . .
N22 N 1.3637(4) 0.2853(2) 0.1311(2) 0.0369(18) Uani 1 1 d . U . . .
N23 N 1.4685(4) 0.3782(2) 0.1358(2) 0.0351(18) Uani 1 1 d . U . . .
N24 N 1.4553(4) 0.3116(2) 0.1900(2) 0.0332(18) Uani 1 1 d . U . . .
C166 C 1.4442(4) 0.3129(3) 0.2263(3) 0.034(2) Uani 1 1 d . U . . .
H16J H 1.4747 0.3001 0.2384 0.040 Uiso 1 1 calc R . . . .
H16K H 1.4084 0.3001 0.2310 0.040 Uiso 1 1 calc R . . . .
C167 C 1.4399(5) 0.3507(3) 0.2403(3) 0.035(2) Uani 1 1 d . U . . .
C168 C 1.4852(5) 0.3650(3) 0.2584(3) 0.046(3) Uani 1 1 d . U . . .
H168 H 1.5164 0.3500 0.2638 0.055 Uiso 1 1 calc R . . . .
C169 C 1.4856(6) 0.4003(3) 0.2687(3) 0.053(3) Uani 1 1 d . U . . .
H169 H 1.5166 0.4094 0.2814 0.063 Uiso 1 1 calc R . . . .
C170 C 1.4411(5) 0.4224(3) 0.2607(3) 0.048(3) Uani 1 1 d . U . . .
H170 H 1.4421 0.4470 0.2671 0.058 Uiso 1 1 calc R . . . .
C171 C 1.3947(5) 0.4091(3) 0.2432(3) 0.038(2) Uani 1 1 d . U . . .
H171 H 1.3639 0.4244 0.2378 0.046 Uiso 1 1 calc R . . . .
C172 C 1.3939(5) 0.3728(3) 0.2336(3) 0.036(2) Uani 1 1 d . U . . .
C173 C 1.2967(5) 0.3473(3) 0.2343(3) 0.039(2) Uani 1 1 d . U . . .
C174 C 1.3127(5) 0.3169(3) 0.2589(3) 0.047(3) Uani 1 1 d . U . . .
H17A H 1.3265 0.2962 0.2460 0.071 Uiso 1 1 calc GR . . . .
H17B H 1.2795 0.3098 0.2720 0.071 Uiso 1 1 calc GR . . . .
H17C H 1.3424 0.3253 0.2743 0.071 Uiso 1 1 calc GR . . . .
C175 C 1.2531(4) 0.3318(3) 0.2096(3) 0.033(2) Uani 1 1 d . U . . .
H17D H 1.2389 0.3510 0.1949 0.050 Uiso 1 1 calc GR . . . .
H17E H 1.2218 0.3213 0.2224 0.050 Uiso 1 1 calc GR . . . .
H17F H 1.2709 0.3131 0.1957 0.050 Uiso 1 1 calc GR . . . .
C176 C 1.2698(6) 0.3777(3) 0.2546(3) 0.052(3) Uani 1 1 d . U . . .
H17G H 1.2950 0.3846 0.2732 0.078 Uiso 1 1 calc GR . . . .
H17H H 1.2337 0.3695 0.2639 0.078 Uiso 1 1 calc GR . . . .
H17I H 1.2635 0.3985 0.2398 0.078 Uiso 1 1 calc GR . . . .
C177 C 1.4545(4) 0.2736(3) 0.1797(3) 0.036(2) Uani 1 1 d . U . . .
H17J H 1.4825 0.2603 0.1934 0.043 Uiso 1 1 calc R . . . .
H17K H 1.4663 0.2719 0.1556 0.043 Uiso 1 1 calc R . . . .
C178 C 1.3975(5) 0.2557(3) 0.1836(3) 0.036(2) Uani 1 1 d . U . . .
C179 C 1.3865(5) 0.2333(3) 0.2106(3) 0.039(2) Uani 1 1 d . U . . .
H179 H 1.4155 0.2286 0.2267 0.047 Uiso 1 1 calc R . . . .
C180 C 1.3331(5) 0.2172(3) 0.2149(3) 0.047(3) Uani 1 1 d . U . . .
H180 H 1.3260 0.2023 0.2340 0.056 Uiso 1 1 calc R . . . .
C181 C 1.2922(5) 0.2230(3) 0.1919(3) 0.050(3) Uani 1 1 d . U . . .
H181 H 1.2566 0.2116 0.1948 0.059 Uiso 1 1 calc R . . . .
C182 C 1.3009(5) 0.2450(3) 0.1644(3) 0.046(3) Uani 1 1 d . U . . .
H182 H 1.2709 0.2494 0.1489 0.055 Uiso 1 1 calc R . . . .
C183 C 1.3539(5) 0.2611(3) 0.1590(3) 0.040(2) Uani 1 1 d . U . . .
C184 C 1.3747(5) 0.2675(3) 0.0973(3) 0.041(2) Uani 1 1 d . U . . .
C185 C 1.4297(5) 0.2446(3) 0.1001(3) 0.052(3) Uani 1 1 d . U . . .
H18A H 1.4618 0.2605 0.1049 0.078 Uiso 1 1 calc GR . . . .
H18B H 1.4363 0.2320 0.0787 0.078 Uiso 1 1 calc GR . . . .
H18C H 1.4257 0.2271 0.1185 0.078 Uiso 1 1 calc GR . . . .
C186 C 1.3860(5) 0.2981(3) 0.0718(3) 0.045(3) Uani 1 1 d . U . . .
H18D H 1.3506 0.3106 0.0667 0.067 Uiso 1 1 calc GR . . . .
H18E H 1.4016 0.2880 0.0508 0.067 Uiso 1 1 calc GR . . . .
H18F H 1.4131 0.3151 0.0815 0.067 Uiso 1 1 calc GR . . . .
C187 C 1.3260(5) 0.2445(3) 0.0855(3) 0.051(3) Uani 1 1 d . U . . .
H18G H 1.3210 0.2243 0.1011 0.076 Uiso 1 1 calc GR . . . .
H18H H 1.3339 0.2353 0.0627 0.076 Uiso 1 1 calc GR . . . .
H18I H 1.2915 0.2589 0.0849 0.076 Uiso 1 1 calc GR . . . .
C188 C 1.5122(5) 0.3259(3) 0.1841(3) 0.042(2) Uani 1 1 d . U . . .
H18J H 1.5395 0.3109 0.1968 0.050 Uiso 1 1 calc R . . . .
H18K H 1.5141 0.3505 0.1937 0.050 Uiso 1 1 calc R . . . .
C189 C 1.5307(4) 0.3275(3) 0.1472(3) 0.040(2) Uani 1 1 d . U . . .
C190 C 1.5700(5) 0.3025(3) 0.1351(3) 0.049(3) Uani 1 1 d . U . . .
H190 H 1.5858 0.2858 0.1507 0.059 Uiso 1 1 calc R . . . .
C191 C 1.5865(5) 0.3011(3) 0.1023(3) 0.055(3) Uani 1 1 d . U . . .
H191 H 1.6139 0.2842 0.0949 0.065 Uiso 1 1 calc R . . . .
C192 C 1.5619(5) 0.3250(3) 0.0795(4) 0.057(3) Uani 1 1 d . U . . .
H192 H 1.5711 0.3238 0.0561 0.068 Uiso 1 1 calc R . . . .
C193 C 1.5248(5) 0.3502(3) 0.0908(3) 0.050(3) Uani 1 1 d . U . . .
H193 H 1.5093 0.3668 0.0751 0.060 Uiso 1 1 calc R . . . .
C194 C 1.5088(5) 0.3522(3) 0.1247(3) 0.039(2) Uani 1 1 d . U . . .
C195 C 1.4912(4) 0.4159(3) 0.1413(3) 0.035(2) Uani 1 1 d . U . . .
C196 C 1.5368(5) 0.4149(3) 0.1687(3) 0.047(3) Uani 1 1 d . U . . .
H19A H 1.5199 0.4082 0.1904 0.071 Uiso 1 1 calc GR . . . .
H19B H 1.5541 0.4388 0.1707 0.071 Uiso 1 1 calc GR . . . .
H19C H 1.5657 0.3973 0.1625 0.071 Uiso 1 1 calc GR . . . .
C197 C 1.4430(5) 0.4394(3) 0.1545(3) 0.041(2) Uani 1 1 d . U . . .
H19D H 1.4137 0.4413 0.1371 0.062 Uiso 1 1 calc GR . . . .
H19E H 1.4575 0.4634 0.1599 0.062 Uiso 1 1 calc GR . . . .
H19F H 1.4271 0.4285 0.1749 0.062 Uiso 1 1 calc GR . . . .
C198 C 1.5158(5) 0.4329(3) 0.1090(3) 0.044(3) Uani 1 1 d . U . . .
H19G H 1.5507 0.4204 0.1028 0.066 Uiso 1 1 calc GR . . . .
H19H H 1.5239 0.4583 0.1132 0.066 Uiso 1 1 calc GR . . . .
H19I H 1.4884 0.4307 0.0905 0.066 Uiso 1 1 calc GR . . . .
Ce7 Ce 1.25856(2) 0.38936(2) -0.01272(2) 0.03226(14) Uani 1 1 d . U . . .
Cs7 Cs 1.34886(3) 0.43184(2) 0.06932(2) 0.03778(16) Uani 1 1 d . U . . .
O25 O 1.3425(3) 0.4181(2) -0.0093(2) 0.0463(18) Uani 1 1 d . U . . .
O26 O 1.2543(3) 0.33096(19) 0.00427(18) 0.0368(16) Uani 1 1 d . U . . .
O27 O 1.1780(3) 0.4219(2) -0.01593(17) 0.0378(16) Uani 1 1 d . U . . .
O28 O 1.2534(3) 0.39991(17) 0.03400(17) 0.0305(14) Uani 1 1 d . U . . .
N25 N 1.3621(4) 0.3973(3) -0.0379(3) 0.052(2) Uani 1 1 d . U . . .
N26 N 1.2306(4) 0.3208(2) -0.0279(2) 0.0394(19) Uani 1 1 d . U . . .
N27 N 1.1919(4) 0.4314(3) -0.0501(2) 0.045(2) Uani 1 1 d . U . . .
N28 N 1.2671(5) 0.3712(3) -0.0927(2) 0.056(2) Uani 1 1 d . U . . .
C199 C 1.3256(6) 0.3747(4) -0.1047(4) 0.068(3) Uani 1 1 d . U . . .
H19J H 1.3268 0.3698 -0.1294 0.082 Uiso 1 1 calc R . . . .
H19K H 1.3494 0.3565 -0.0932 0.082 Uiso 1 1 calc R . . . .
C200 C 1.3495(6) 0.4113(4) -0.0981(4) 0.065(3) Uani 1 1 d . U . . .
C201 C 1.3546(7) 0.4355(5) -0.1244(4) 0.081(4) Uani 1 1 d . U . . .
H201 H 1.3449 0.4276 -0.1465 0.098 Uiso 1 1 calc R . . . .
C202 C 1.3729(7) 0.4702(5) -0.1205(4) 0.085(4) Uani 1 1 d . U . . .
H202 H 1.3744 0.4862 -0.1393 0.102 Uiso 1 1 calc R . . . .
C203 C 1.3891(7) 0.4813(4) -0.0880(4) 0.078(4) Uani 1 1 d . U . . .
H203 H 1.4019 0.5052 -0.0844 0.093 Uiso 1 1 calc R . . . .
C204 C 1.3864(6) 0.4573(4) -0.0613(4) 0.068(3) Uani 1 1 d . U . . .
H204 H 1.3980 0.4646 -0.0393 0.082 Uiso 1 1 calc R . . . .
C205 C 1.3667(5) 0.4225(4) -0.0663(4) 0.061(3) Uani 1 1 d . U . . .
C206 C 1.4168(5) 0.3796(4) -0.0277(4) 0.062(3) Uani 1 1 d . U . . .
C207 C 1.4401(7) 0.3571(5) -0.0575(4) 0.088(5) Uani 1 1 d . U . . .
H20D H 1.4123 0.3388 -0.0640 0.132 Uiso 1 1 calc GR . . . .
H20E H 1.4752 0.3452 -0.0505 0.132 Uiso 1 1 calc GR . . . .
H20F H 1.4476 0.3728 -0.0769 0.132 Uiso 1 1 calc GR . . . .
C208 C 1.4599(6) 0.4057(4) -0.0140(5) 0.092(5) Uani 1 1 d . U . . .
H20G H 1.4748 0.4203 -0.0326 0.138 Uiso 1 1 calc GR . . . .
H20H H 1.4908 0.3923 -0.0034 0.138 Uiso 1 1 calc GR . . . .
H20I H 1.4421 0.4214 0.0028 0.138 Uiso 1 1 calc GR . . . .
C209 C 1.4022(5) 0.3531(3) 0.0010(3) 0.051(3) Uani 1 1 d . U . . .
H20J H 1.3908 0.3666 0.0212 0.076 Uiso 1 1 calc GR . . . .
H20K H 1.4354 0.3384 0.0063 0.076 Uiso 1 1 calc GR . . . .
H20L H 1.3712 0.3375 -0.0062 0.076 Uiso 1 1 calc GR . . . .
C210 C 1.2471(6) 0.3334(4) -0.0991(3) 0.061(3) Uani 1 1 d . U . . .
H21D H 1.2068 0.3317 -0.0928 0.073 Uiso 1 1 calc R . . . .
H21E H 1.2500 0.3283 -0.1237 0.073 Uiso 1 1 calc R . . . .
C211 C 1.2787(5) 0.3056(4) -0.0804(3) 0.055(3) Uani 1 1 d . U . . .
C212 C 1.3203(6) 0.2841(4) -0.0967(4) 0.073(4) Uani 1 1 d . U . . .
H212 H 1.3263 0.2872 -0.1204 0.087 Uiso 1 1 calc R . . . .
C213 C 1.3515(6) 0.2594(4) -0.0799(4) 0.075(4) Uani 1 1 d . U . . .
H213 H 1.3777 0.2448 -0.0920 0.090 Uiso 1 1 calc R . . . .
C214 C 1.3453(6) 0.2553(4) -0.0457(4) 0.074(4) Uani 1 1 d . U . . .
H214 H 1.3686 0.2389 -0.0337 0.089 Uiso 1 1 calc R . . . .
C215 C 1.3048(5) 0.2754(3) -0.0285(4) 0.056(3) Uani 1 1 d . U . . .
H215 H 1.2999 0.2723 -0.0047 0.067 Uiso 1 1 calc R . . . .
C216 C 1.2717(5) 0.2998(3) -0.0461(3) 0.045(2) Uani 1 1 d . U . . .
C217 C 1.1738(5) 0.3027(3) -0.0212(3) 0.042(2) Uani 1 1 d . U . . .
C218 C 1.1472(5) 0.2902(4) -0.0543(3) 0.056(3) Uani 1 1 d . U . . .
H21F H 1.1391 0.3112 -0.0686 0.083 Uiso 1 1 calc GR . . . .
H21G H 1.1120 0.2774 -0.0495 0.083 Uiso 1 1 calc GR . . . .
H21H H 1.1733 0.2742 -0.0662 0.083 Uiso 1 1 calc GR . . . .
C219 C 1.1342(5) 0.3298(3) -0.0044(3) 0.041(3) Uani 1 1 d . U . . .
H21I H 1.1479 0.3354 0.0185 0.062 Uiso 1 1 calc GR . . . .
H21J H 1.0962 0.3196 -0.0029 0.062 Uiso 1 1 calc GR . . . .
H21K H 1.1331 0.3519 -0.0179 0.062 Uiso 1 1 calc GR . . . .
C220 C 1.1811(5) 0.2703(3) 0.0025(3) 0.049(3) Uani 1 1 d . U . . .
H22D H 1.2048 0.2522 -0.0086 0.074 Uiso 1 1 calc GR . . . .
H22E H 1.1440 0.2599 0.0075 0.074 Uiso 1 1 calc GR . . . .
H22F H 1.1990 0.2781 0.0236 0.074 Uiso 1 1 calc GR . . . .
C221 C 1.2312(6) 0.3969(4) -0.1117(3) 0.061(3) Uani 1 1 d . U . . .
H22G H 1.2333 0.3909 -0.1361 0.073 Uiso 1 1 calc R . . . .
H22H H 1.2467 0.4213 -0.1087 0.073 Uiso 1 1 calc R . . . .
C222 C 1.1690(6) 0.3972(4) -0.1011(3) 0.059(3) Uani 1 1 d . U . . .
C223 C 1.1281(7) 0.3800(5) -0.1215(4) 0.081(5) Uani 1 1 d . U . . .
H223 H 1.1396 0.3694 -0.1423 0.097 Uiso 1 1 calc R . . . .
C224 C 1.0722(7) 0.3783(5) -0.1122(4) 0.079(4) Uani 1 1 d . U . . .
H224 H 1.0452 0.3667 -0.1262 0.095 Uiso 1 1 calc R . . . .
C225 C 1.0562(6) 0.3940(4) -0.0818(3) 0.064(3) Uani 1 1 d . U . . .
H225 H 1.0179 0.3927 -0.0748 0.077 Uiso 1 1 calc R . . . .
C226 C 1.0946(5) 0.4112(4) -0.0619(3) 0.056(3) Uani 1 1 d . U . . .
H226 H 1.0830 0.4221 -0.0412 0.067 Uiso 1 1 calc R . . . .
C227 C 1.1507(5) 0.4130(3) -0.0717(3) 0.046(2) Uani 1 1 d . U . . .
C228 C 1.1932(5) 0.4715(3) -0.0530(3) 0.050(2) Uani 1 1 d . U . . .
C229 C 1.2092(6) 0.4821(4) -0.0894(3) 0.062(4) Uani 1 1 d . U . . .
H22I H 1.2482 0.4748 -0.0940 0.093 Uiso 1 1 calc GR . . . .
H22J H 1.2057 0.5082 -0.0921 0.093 Uiso 1 1 calc GR . . . .
H22K H 1.1839 0.4700 -0.1054 0.093 Uiso 1 1 calc GR . . . .
C230 C 1.2394(5) 0.4857(3) -0.0284(3) 0.053(3) Uani 1 1 d . U . . .
H23C H 1.2265 0.4830 -0.0050 0.079 Uiso 1 1 calc GR . . . .
H23D H 1.2467 0.5111 -0.0332 0.079 Uiso 1 1 calc GR . . . .
H23E H 1.2742 0.4718 -0.0317 0.079 Uiso 1 1 calc GR . . . .
C231 C 1.1366(5) 0.4896(4) -0.0435(3) 0.056(3) Uani 1 1 d . U . . .
H23F H 1.1069 0.4810 -0.0588 0.083 Uiso 1 1 calc GR . . . .
H23G H 1.1403 0.5157 -0.0456 0.083 Uiso 1 1 calc GR . . . .
H23H H 1.1268 0.4834 -0.0201 0.083 Uiso 1 1 calc GR . . . .
Ce8 Ce 1.26453(3) 0.52091(2) 0.11100(2) 0.03623(15) Uani 1 1 d . U . . .
Cs8 Cs 1.16423(3) 0.44943(2) 0.05665(2) 0.03352(15) Uani 1 1 d . U . . .
O29 O 1.1939(3) 0.5269(2) 0.07184(19) 0.0416(17) Uani 1 1 d . U . . .
O30 O 1.2391(3) 0.50834(19) 0.16541(19) 0.0411(17) Uani 1 1 d . U . . .
O31 O 1.3538(3) 0.5100(2) 0.0926(2) 0.0450(18) Uani 1 1 d . U . . .
O32 O 1.2562(3) 0.47109(18) 0.10291(18) 0.0349(15) Uani 1 1 d . U . . .
N29 N 1.1781(4) 0.5601(2) 0.0874(2) 0.0405(19) Uani 1 1 d . U . . .
N30 N 1.2704(4) 0.5381(2) 0.1776(2) 0.0409(19) Uani 1 1 d . U . . .
N31 N 1.3590(4) 0.5464(3) 0.0813(3) 0.051(2) Uani 1 1 d . U . . .
N32 N 1.2817(4) 0.6055(3) 0.1245(3) 0.051(2) Uani 1 1 d . U . . .
C232 C 1.2333(5) 0.6255(3) 0.1114(4) 0.060(3) Uani 1 1 d . U . . .
H23I H 1.2406 0.6515 0.1147 0.072 Uiso 1 1 calc R . . . .
H23J H 1.1998 0.6192 0.1252 0.072 Uiso 1 1 calc R . . . .
C233 C 1.2195(6) 0.6192(4) 0.0752(4) 0.068(3) Uani 1 1 d . U . . .
C234 C 1.2349(6) 0.6450(4) 0.0504(5) 0.079(4) Uani 1 1 d . U . . .
H234 H 1.2516 0.6669 0.0578 0.095 Uiso 1 1 calc R . . . .
C235 C 1.2267(8) 0.6399(5) 0.0169(5) 0.099(5) Uani 1 1 d . U . . .
H235 H 1.2380 0.6580 0.0014 0.119 Uiso 1 1 calc R . . . .
C236 C 1.2021(7) 0.6089(5) 0.0050(5) 0.086(4) Uani 1 1 d . U . . .
H236 H 1.1970 0.6053 -0.0187 0.103 Uiso 1 1 calc R . . . .
C237 C 1.1847(6) 0.5825(4) 0.0283(4) 0.065(3) Uani 1 1 d . U . . .
H237 H 1.1675 0.5610 0.0204 0.078 Uiso 1 1 calc R . . . .
C238 C 1.1925(5) 0.5878(4) 0.0629(4) 0.053(3) Uani 1 1 d . U . . .
C239 C 1.1169(4) 0.5577(3) 0.0966(3) 0.038(2) Uani 1 1 d . U . . .
C240 C 1.0992(5) 0.5921(3) 0.1139(3) 0.042(3) Uani 1 1 d . U . . .
H24A H 1.1203 0.5949 0.1351 0.063 Uiso 1 1 calc GR . . . .
H24B H 1.0587 0.5912 0.1188 0.063 Uiso 1 1 calc GR . . . .
H24C H 1.1071 0.6126 0.0990 0.063 Uiso 1 1 calc GR . . . .
C241 C 1.1103(5) 0.5267(3) 0.1221(3) 0.040(2) Uani 1 1 d . U . . .
H24D H 1.1183 0.5038 0.1107 0.059 Uiso 1 1 calc GR . . . .
H24E H 1.0716 0.5264 0.1309 0.059 Uiso 1 1 calc GR . . . .
H24F H 1.1368 0.5301 0.1409 0.059 Uiso 1 1 calc GR . . . .
C242 C 1.0786(4) 0.5516(3) 0.0662(3) 0.041(3) Uani 1 1 d . U . . .
H24G H 1.0782 0.5732 0.0519 0.061 Uiso 1 1 calc GR . . . .
H24H H 1.0402 0.5464 0.0740 0.061 Uiso 1 1 calc GR . . . .
H24I H 1.0926 0.5312 0.0529 0.061 Uiso 1 1 calc GR . . . .
C243 C 1.2897(5) 0.6132(3) 0.1610(4) 0.058(3) Uani 1 1 d . U . . .
H24J H 1.2950 0.6394 0.1641 0.069 Uiso 1 1 calc R . . . .
H24K H 1.3244 0.6010 0.1690 0.069 Uiso 1 1 calc R . . . .
C244 C 1.2402(5) 0.6008(3) 0.1827(3) 0.047(3) Uani 1 1 d . U . . .
C245 C 1.2025(5) 0.6266(3) 0.1953(4) 0.054(3) Uani 1 1 d . U . . .
H245 H 1.2089 0.6513 0.1907 0.065 Uiso 1 1 calc R . . . .
C246 C 1.1561(5) 0.6166(4) 0.2142(4) 0.059(3) Uani 1 1 d . U . . .
H246 H 1.1312 0.6343 0.2232 0.071 Uiso 1 1 calc R . . . .
C247 C 1.1466(5) 0.5803(4) 0.2200(3) 0.054(3) Uani 1 1 d . U . . .
H247 H 1.1143 0.5730 0.2326 0.065 Uiso 1 1 calc R . . . .
C248 C 1.1835(5) 0.5544(3) 0.2077(3) 0.045(3) Uani 1 1 d . U . . .
H248 H 1.1760 0.5296 0.2111 0.055 Uiso 1 1 calc R . . . .
C249 C 1.2315(5) 0.5652(3) 0.1903(3) 0.042(2) Uani 1 1 d . U . . .
C250 C 1.3125(5) 0.5241(4) 0.2036(3) 0.055(3) Uani 1 1 d . U . . .
C251 C 1.3467(6) 0.5562(4) 0.2177(4) 0.071(4) Uani 1 1 d . U . . .
H25A H 1.3685 0.5672 0.1993 0.107 Uiso 1 1 calc GR . . . .
H25B H 1.3725 0.5476 0.2354 0.107 Uiso 1 1 calc GR . . . .
H25C H 1.3208 0.5740 0.2273 0.107 Uiso 1 1 calc GR . . . .
C252 C 1.3536(5) 0.4995(3) 0.1843(3) 0.051(3) Uani 1 1 d . U . . .
H25D H 1.3326 0.4797 0.1739 0.077 Uiso 1 1 calc GR . . . .
H25E H 1.3817 0.4898 0.2001 0.077 Uiso 1 1 calc GR . . . .
H25F H 1.3728 0.5134 0.1666 0.077 Uiso 1 1 calc GR . . . .
C253 C 1.2833(6) 0.5052(4) 0.2328(3) 0.062(3) Uani 1 1 d . U . . .
H25G H 1.2596 0.5224 0.2451 0.092 Uiso 1 1 calc GR . . . .
H25H H 1.3117 0.4952 0.2482 0.092 Uiso 1 1 calc GR . . . .
H25I H 1.2597 0.4857 0.2239 0.092 Uiso 1 1 calc GR . . . .
C254 C 1.3317(5) 0.6171(4) 0.1057(4) 0.063(3) Uani 1 1 d . U . . .
H25J H 1.3363 0.6434 0.1088 0.075 Uiso 1 1 calc R . . . .
H25K H 1.3251 0.6128 0.0812 0.075 Uiso 1 1 calc R . . . .
C255 C 1.3869(6) 0.5984(4) 0.1161(5) 0.074(4) Uani 1 1 d . U . . .
C256 C 1.4249(6) 0.6147(5) 0.1384(5) 0.085(5) Uani 1 1 d . U . . .
H256 H 1.4176 0.6380 0.1471 0.102 Uiso 1 1 calc R . . . .
C257 C 1.4733(6) 0.5963(5) 0.1477(6) 0.107(6) Uani 1 1 d . U . . .
H257 H 1.5000 0.6079 0.1619 0.129 Uiso 1 1 calc R . . . .
C258 C 1.4836(6) 0.5625(5) 0.1371(5) 0.087(5) Uani 1 1 d . U . . .
H258 H 1.5165 0.5502 0.1446 0.105 Uiso 1 1 calc R . . . .
C259 C 1.4459(5) 0.5455(4) 0.1151(4) 0.070(4) Uani 1 1 d . U . . .
H259 H 1.4525 0.5216 0.1076 0.084 Uiso 1 1 calc R . . . .
C260 C 1.3982(5) 0.5643(4) 0.1041(4) 0.058(3) Uani 1 1 d . U . . .
C261 C 1.3749(6) 0.5461(4) 0.0438(4) 0.060(3) Uani 1 1 d . U . . .
C262 C 1.3822(6) 0.5850(4) 0.0319(4) 0.069(4) Uani 1 1 d . U . . .
H26A H 1.3470 0.5982 0.0356 0.104 Uiso 1 1 calc GR . . . .
H26B H 1.3916 0.5852 0.0077 0.104 Uiso 1 1 calc GR . . . .
H26C H 1.4127 0.5963 0.0448 0.104 Uiso 1 1 calc GR . . . .
C263 C 1.3258(5) 0.5290(3) 0.0243(3) 0.054(3) Uani 1 1 d . U . . .
H26D H 1.3229 0.5036 0.0304 0.081 Uiso 1 1 calc GR . . . .
H26E H 1.3325 0.5313 -0.0001 0.081 Uiso 1 1 calc GR . . . .
H26F H 1.2906 0.5413 0.0303 0.081 Uiso 1 1 calc GR . . . .
C264 C 1.4305(5) 0.5242(4) 0.0368(4) 0.064(4) Uani 1 1 d . U . . .
H26G H 1.4616 0.5346 0.0499 0.096 Uiso 1 1 calc GR . . . .
H26H H 1.4395 0.5253 0.0126 0.096 Uiso 1 1 calc GR . . . .
H26I H 1.4250 0.4991 0.0436 0.096 Uiso 1 1 calc GR . . . .

loop_
_atom_site_aniso_label
_atom_site_aniso_U_11
_atom_site_aniso_U_22
_atom_site_aniso_U_33
_atom_site_aniso_U_23
_atom_site_aniso_U_13
_atom_site_aniso_U_12
Ce1 0.0361(3) 0.0327(3) 0.0299(3) 0.0047(2) 0.0005(3) -0.0012(3)
Cs1 0.0307(3) 0.0359(3) 0.0325(3) 0.0001(3) 0.0045(3) 0.0026(3)
O1 0.044(4) 0.037(3) 0.038(3) 0.003(3) 0.006(3) -0.004(3)
O2 0.038(4) 0.034(3) 0.029(3) 0.006(3) 0.002(3) -0.004(3)
O3 0.034(4) 0.055(4) 0.044(4) 0.013(3) -0.006(3) 0.004(3)
O4 0.029(3) 0.032(3) 0.034(3) 0.004(2) 0.003(3) -0.001(3)
N1 0.057(4) 0.034(4) 0.033(4) 0.000(3) 0.003(3) -0.004(3)
N2 0.044(4) 0.033(3) 0.031(4) 0.004(3) 0.007(3) 0.001(3)
N3 0.043(4) 0.049(4) 0.052(4) 0.020(3) -0.016(3) -0.012(3)
N4 0.087(6) 0.041(4) 0.041(5) 0.004(4) -0.009(4) -0.011(4)
C1 0.117(8) 0.036(5) 0.033(5) -0.004(4) -0.024(5) -0.012(4)
C2 0.120(9) 0.031(5) 0.044(5) 0.002(4) -0.028(5) -0.017(5)
C3 0.144(10) 0.063(9) 0.073(8) -0.001(6) -0.046(7) -0.033(8)
C4 0.156(12) 0.081(11) 0.090(8) 0.012(7) -0.058(8) -0.051(10)
C5 0.100(9) 0.065(9) 0.087(8) 0.003(6) -0.038(7) -0.027(8)
C6 0.072(7) 0.032(5) 0.057(6) 0.006(5) -0.014(5) -0.006(5)
C7 0.077(6) 0.039(5) 0.049(5) 0.000(4) -0.016(4) -0.008(5)
C8 0.059(5) 0.031(4) 0.046(5) 0.005(4) 0.006(4) -0.002(4)
C9 0.082(9) 0.050(7) 0.058(6) 0.000(5) 0.010(5) -0.001(6)
C10 0.056(6) 0.028(5) 0.051(6) 0.006(4) 0.003(5) 0.007(4)
C11 0.067(8) 0.044(6) 0.071(8) 0.014(5) -0.005(6) -0.009(5)
C12 0.096(6) 0.040(5) 0.031(5) -0.005(4) 0.005(4) -0.004(4)
C13 0.091(6) 0.031(5) 0.031(4) 0.009(4) 0.016(4) -0.005(4)
C14 0.106(7) 0.045(7) 0.055(6) 0.000(5) 0.034(5) 0.003(6)
C15 0.103(8) 0.048(7) 0.074(7) 0.011(6) 0.039(6) 0.006(6)
C16 0.070(7) 0.048(7) 0.072(7) 0.014(5) 0.042(5) 0.012(5)
C17 0.060(5) 0.039(6) 0.053(6) 0.013(4) 0.023(4) 0.005(4)
C18 0.063(5) 0.033(5) 0.036(4) 0.006(3) 0.020(4) 0.004(4)
C19 0.043(5) 0.032(4) 0.034(4) 0.001(3) 0.009(4) 0.006(3)
C20 0.056(7) 0.044(6) 0.033(5) 0.009(4) 0.010(4) -0.002(5)
C21 0.046(6) 0.029(5) 0.042(5) -0.001(4) 0.010(4) 0.005(4)
C22 0.041(5) 0.038(6) 0.045(6) 0.000(5) 0.003(4) 0.004(4)
C23 0.096(7) 0.058(6) 0.044(6) 0.014(5) -0.019(5) -0.007(5)
C24 0.064(7) 0.054(5) 0.047(5) 0.019(4) -0.019(4) -0.016(4)
C25 0.090(10) 0.066(6) 0.055(6) 0.026(5) -0.015(6) -0.004(6)
C26 0.065(9) 0.071(6) 0.066(6) 0.024(5) -0.019(6) -0.006(6)
C27 0.054(8) 0.061(6) 0.065(6) 0.027(5) -0.023(5) -0.002(5)
C28 0.053(7) 0.054(5) 0.063(6) 0.027(4) -0.017(5) -0.004(5)
C29 0.053(6) 0.054(5) 0.048(4) 0.024(4) -0.020(4) -0.007(4)
C30 0.044(5) 0.084(7) 0.085(7) 0.046(5) -0.024(5) -0.021(4)
C31 0.086(10) 0.126(11) 0.091(8) 0.052(7) -0.039(7) -0.062(8)
C32 0.049(7) 0.064(7) 0.067(7) 0.029(6) -0.010(6) -0.016(5)
C33 0.047(7) 0.083(8) 0.116(10) 0.055(7) -0.017(6) -0.004(6)
Ce2 0.0229(3) 0.0259(3) 0.0289(3) 0.0018(2) 0.0022(2) -0.0022(2)
Cs2 0.0248(3) 0.0290(3) 0.0319(3) 0.0005(2) 0.0034(3) -0.0019(2)
O5 0.031(3) 0.035(3) 0.026(3) 0.004(2) 0.002(3) -0.007(3)
O6 0.026(3) 0.028(3) 0.036(4) 0.000(3) 0.004(3) -0.005(2)
O7 0.023(3) 0.032(3) 0.037(3) 0.003(3) 0.004(3) 0.001(2)
O8 0.023(3) 0.028(3) 0.030(3) 0.001(2) 0.002(2) -0.003(2)
N5 0.029(3) 0.033(4) 0.028(3) 0.001(3) 0.003(3) -0.004(3)
N6 0.028(4) 0.027(3) 0.039(4) -0.003(3) -0.001(3) -0.002(3)
N7 0.024(3) 0.026(3) 0.036(4) 0.004(3) 0.003(3) -0.004(2)
N8 0.029(4) 0.028(4) 0.037(4) 0.002(3) 0.000(3) -0.002(3)
C34 0.026(5) 0.041(4) 0.034(4) 0.008(3) 0.001(4) 0.001(4)
C35 0.029(4) 0.037(4) 0.030(4) 0.005(3) 0.001(3) 0.001(3)
C36 0.034(5) 0.050(5) 0.043(6) 0.000(4) 0.007(4) 0.005(4)
C37 0.046(6) 0.051(5) 0.040(6) 0.000(4) 0.011(5) 0.008(4)
C38 0.048(5) 0.049(5) 0.040(6) -0.007(4) 0.005(4) 0.008(4)
C39 0.040(5) 0.035(4) 0.040(5) -0.004(4) 0.001(4) 0.000(4)
C40 0.030(4) 0.037(4) 0.020(4) 0.002(3) -0.001(3) 0.003(3)
C41 0.024(4) 0.041(4) 0.035(4) 0.004(3) -0.001(3) -0.005(3)
C42 0.034(6) 0.042(5) 0.043(6) 0.005(4) 0.005(5) 0.003(4)
C43 0.024(5) 0.040(5) 0.042(5) 0.007(4) 0.001(4) 0.003(4)
C44 0.042(6) 0.045(5) 0.034(5) -0.002(4) 0.001(4) -0.002(4)
C45 0.037(5) 0.027(4) 0.041(5) 0.002(3) 0.003(4) -0.005(3)
C46 0.038(4) 0.028(4) 0.038(5) -0.003(3) -0.001(4) -0.002(3)
C47 0.053(6) 0.028(5) 0.043(5) -0.002(4) 0.001(4) 0.003(4)
C48 0.058(6) 0.041(6) 0.051(6) 0.009(5) 0.005(5) 0.012(4)
C49 0.051(6) 0.045(6) 0.052(6) 0.011(5) 0.002(5) 0.016(5)
C50 0.045(5) 0.037(5) 0.052(6) 0.006(4) 0.000(4) 0.010(4)
C51 0.038(4) 0.023(4) 0.040(4) -0.001(3) -0.001(3) 0.001(3)
C52 0.037(5) 0.029(4) 0.042(4) -0.003(3) 0.000(4) -0.005(3)
C53 0.040(5) 0.040(6) 0.050(6) 0.004(5) -0.009(4) -0.010(4)
C54 0.034(6) 0.033(5) 0.047(5) 0.000(4) 0.001(5) 0.000(4)
C55 0.049(6) 0.034(5) 0.048(6) -0.003(4) 0.001(5) 0.003(4)
C56 0.027(4) 0.028(5) 0.043(5) 0.008(4) 0.000(4) -0.001(3)
C57 0.030(5) 0.034(5) 0.046(4) 0.008(3) -0.003(4) -0.007(4)
C58 0.036(5) 0.029(5) 0.059(5) 0.010(4) -0.012(4) -0.003(4)
C59 0.038(6) 0.035(5) 0.065(5) 0.004(4) -0.015(4) -0.006(4)
C60 0.041(6) 0.035(5) 0.058(6) 0.005(4) -0.016(5) -0.003(4)
C61 0.035(5) 0.030(5) 0.042(4) 0.000(4) -0.002(4) 0.006(4)
C62 0.023(4) 0.026(4) 0.042(4) 0.001(3) 0.002(3) 0.003(3)
C63 0.028(4) 0.021(4) 0.047(5) -0.002(3) -0.003(3) 0.000(3)
C64 0.040(5) 0.035(6) 0.054(6) 0.000(4) 0.009(4) 0.010(4)
C65 0.039(5) 0.026(5) 0.039(5) -0.002(4) -0.010(4) 0.005(4)
C66 0.041(6) 0.033(5) 0.045(5) 0.004(4) -0.008(4) -0.001(4)
Ce3 0.0239(3) 0.0273(3) 0.0340(3) 0.0024(2) 0.0048(2) 0.0001(2)
Cs3 0.0318(4) 0.0341(3) 0.0410(4) 0.0040(3) 0.0066(3) -0.0011(3)
O9 0.030(4) 0.041(3) 0.043(4) 0.009(3) 0.009(3) -0.004(3)
O10 0.029(3) 0.031(3) 0.033(3) -0.005(2) 0.003(3) 0.003(3)
O11 0.027(3) 0.032(3) 0.043(4) 0.000(3) 0.005(3) 0.004(2)
O12 0.016(3) 0.031(3) 0.033(3) 0.004(2) 0.007(2) 0.001(2)
N9 0.034(4) 0.034(4) 0.047(4) 0.009(3) 0.001(3) -0.006(3)
N10 0.023(3) 0.033(3) 0.037(4) -0.005(3) 0.004(3) 0.001(3)
N11 0.033(4) 0.029(3) 0.040(4) 0.004(3) 0.000(3) 0.004(3)
N12 0.033(4) 0.025(4) 0.063(5) 0.005(4) -0.002(3) -0.005(3)
C67 0.036(5) 0.024(5) 0.090(6) 0.014(4) 0.001(4) -0.004(4)
C68 0.041(6) 0.044(5) 0.092(6) 0.025(4) 0.006(5) -0.008(4)
C69 0.052(8) 0.073(7) 0.112(8) 0.053(6) 0.010(6) 0.000(6)
C70 0.097(13) 0.100(9) 0.110(8) 0.063(7) 0.013(7) 0.019(8)
C71 0.079(11) 0.102(9) 0.092(8) 0.065(6) 0.017(7) 0.006(7)
C72 0.052(8) 0.074(7) 0.075(6) 0.035(5) 0.005(5) -0.005(6)
C73 0.048(6) 0.048(5) 0.072(5) 0.030(4) 0.002(5) -0.002(4)
C74 0.032(4) 0.037(5) 0.060(6) 0.012(4) -0.001(4) -0.009(3)
C75 0.036(6) 0.042(5) 0.088(8) 0.004(5) -0.002(6) -0.012(4)
C76 0.028(5) 0.041(5) 0.042(5) 0.000(4) 0.006(4) -0.002(4)
C77 0.045(6) 0.069(8) 0.066(6) 0.015(5) 0.004(5) -0.004(6)
C78 0.037(5) 0.035(5) 0.067(5) -0.003(4) -0.004(4) -0.008(4)
C79 0.038(5) 0.038(4) 0.059(6) -0.006(4) -0.004(5) -0.010(3)
C80 0.046(5) 0.037(5) 0.094(9) -0.016(5) -0.016(6) -0.008(4)
C81 0.046(6) 0.050(5) 0.079(9) -0.019(5) -0.011(6) -0.009(4)
C82 0.033(5) 0.051(5) 0.082(9) -0.018(5) -0.015(6) -0.001(4)
C83 0.035(5) 0.043(5) 0.056(7) -0.011(4) -0.008(5) -0.003(4)
C84 0.028(4) 0.040(4) 0.035(5) -0.007(3) 0.007(4) -0.007(3)
C85 0.027(4) 0.038(4) 0.032(4) -0.005(3) 0.008(3) -0.007(3)
C86 0.043(6) 0.044(5) 0.045(6) -0.009(4) 0.018(5) -0.001(4)
C87 0.022(5) 0.042(5) 0.039(5) -0.008(4) 0.012(4) -0.009(4)
C88 0.036(6) 0.053(6) 0.036(5) 0.000(4) 0.009(4) 0.002(5)
C89 0.035(4) 0.032(5) 0.073(7) 0.001(5) -0.004(4) 0.002(4)
C90 0.031(4) 0.029(4) 0.046(5) 0.002(3) -0.003(4) 0.007(3)
C91 0.033(5) 0.042(5) 0.062(6) -0.012(4) 0.000(4) 0.003(4)
C92 0.032(5) 0.049(5) 0.060(7) -0.013(5) 0.003(5) 0.007(4)
C93 0.031(5) 0.043(5) 0.044(5) -0.005(4) 0.003(4) 0.006(4)
C94 0.032(5) 0.034(5) 0.046(5) 0.000(4) 0.003(4) 0.003(4)
C95 0.029(4) 0.031(4) 0.041(5) 0.004(3) 0.002(3) 0.006(3)
C96 0.045(5) 0.061(6) 0.043(5) 0.004(4) 0.003(4) 0.019(4)
C97 0.078(9) 0.064(6) 0.040(6) 0.010(5) -0.007(6) 0.022(5)
C98 0.049(6) 0.055(7) 0.041(6) 0.009(5) 0.002(5) 0.013(5)
C99 0.050(6) 0.080(8) 0.043(7) 0.003(6) 0.001(5) 0.013(5)
Ce4 0.0238(3) 0.0296(3) 0.0338(3) 0.0013(2) 0.0035(2) 0.0010(2)
Cs4 0.0279(3) 0.0333(3) 0.0317(3) 0.0010(3) 0.0030(3) -0.0030(3)
O13 0.035(3) 0.038(4) 0.036(3) -0.001(3) -0.005(3) -0.004(3)
O14 0.020(3) 0.037(3) 0.035(3) 0.006(3) 0.011(3) 0.007(2)
O15 0.038(4) 0.029(3) 0.043(4) -0.002(3) 0.002(3) 0.004(3)
O16 0.026(3) 0.030(3) 0.032(3) 0.003(3) 0.006(2) 0.000(2)
N13 0.029(4) 0.036(3) 0.039(4) -0.003(3) -0.006(3) -0.006(3)
N14 0.025(3) 0.033(4) 0.038(4) 0.005(3) 0.010(3) 0.004(3)
N15 0.044(4) 0.029(3) 0.045(4) 0.002(3) 0.004(3) 0.010(3)
N16 0.036(5) 0.034(4) 0.050(4) 0.013(3) 0.000(4) 0.004(3)
C100 0.031(5) 0.037(5) 0.055(5) 0.012(4) -0.006(4) 0.007(4)
C101 0.041(5) 0.053(5) 0.049(5) 0.011(4) -0.006(4) -0.003(4)
C102 0.061(6) 0.059(6) 0.056(7) 0.020(5) -0.020(5) -0.005(5)
C103 0.085(7) 0.063(7) 0.065(8) 0.019(6) -0.005(6) -0.006(5)
C104 0.079(7) 0.042(6) 0.051(6) 0.007(5) -0.007(5) -0.020(5)
C105 0.053(6) 0.047(5) 0.046(6) 0.008(4) -0.005(5) -0.013(4)
C106 0.039(4) 0.040(4) 0.040(5) 0.005(4) -0.013(4) -0.009(3)
C107 0.024(4) 0.032(4) 0.038(4) -0.001(3) -0.004(3) -0.005(3)
C108 0.033(5) 0.048(6) 0.053(6) 0.002(5) -0.010(4) -0.010(4)
C109 0.046(6) 0.039(5) 0.045(5) 0.002(4) -0.004(5) -0.005(4)
C110 0.039(5) 0.053(7) 0.045(5) -0.005(5) 0.003(4) -0.004(5)
C111 0.038(6) 0.044(5) 0.056(6) 0.013(4) 0.004(5) -0.002(4)
C112 0.027(4) 0.043(4) 0.056(6) 0.007(4) 0.002(4) -0.002(3)
C113 0.038(6) 0.055(5) 0.062(7) 0.009(4) -0.004(5) -0.011(4)
C114 0.053(6) 0.051(5) 0.062(7) 0.005(5) -0.006(6) -0.015(4)
C115 0.049(6) 0.042(5) 0.046(6) 0.002(4) 0.007(5) -0.013(4)
C116 0.038(5) 0.039(4) 0.047(6) 0.003(4) 0.006(5) 0.000(4)
C117 0.023(4) 0.040(4) 0.041(5) 0.007(3) 0.012(3) -0.003(3)
C118 0.041(5) 0.031(4) 0.040(4) 0.005(3) 0.017(4) 0.002(3)
C119 0.047(5) 0.035(5) 0.059(7) 0.013(5) 0.027(5) 0.009(4)
C120 0.046(5) 0.035(5) 0.041(6) -0.004(4) 0.020(4) 0.000(4)
C121 0.041(6) 0.030(4) 0.043(6) 0.007(4) 0.005(5) -0.007(4)
C122 0.038(6) 0.036(4) 0.059(5) 0.013(4) 0.012(4) 0.008(4)
C123 0.054(5) 0.027(5) 0.056(5) 0.014(4) 0.013(4) 0.011(4)
C124 0.060(6) 0.032(6) 0.069(5) 0.020(4) 0.025(5) 0.017(5)
C125 0.074(6) 0.031(6) 0.067(6) 0.018(5) 0.030(5) 0.019(5)
C126 0.079(6) 0.030(6) 0.062(6) 0.007(5) 0.031(5) 0.021(5)
C127 0.062(6) 0.031(6) 0.050(5) 0.002(4) 0.017(4) 0.009(5)
C128 0.053(4) 0.025(5) 0.050(5) 0.005(4) 0.016(3) 0.012(4)
C129 0.058(6) 0.031(4) 0.050(5) 0.000(4) 0.017(4) 0.002(4)
C130 0.067(7) 0.038(6) 0.064(7) 0.010(5) 0.019(5) 0.005(5)
C131 0.049(6) 0.030(5) 0.041(5) 0.000(4) 0.003(4) -0.006(4)
C132 0.078(8) 0.046(6) 0.059(7) -0.011(5) 0.020(6) -0.012(6)
Ce5 0.0240(3) 0.0312(3) 0.0310(3) -0.0035(2) 0.0041(2) -0.0027(2)
Cs5 0.0282(3) 0.0329(3) 0.0394(4) -0.0015(3) -0.0029(3) 0.0018(3)
O17 0.027(3) 0.045(4) 0.035(3) -0.003(3) 0.009(3) 0.001(3)
O18 0.038(4) 0.028(3) 0.035(4) -0.003(3) 0.010(3) -0.009(3)
O19 0.026(3) 0.047(4) 0.034(4) 0.003(3) -0.002(3) -0.001(3)
O20 0.032(3) 0.029(3) 0.032(3) 0.000(3) -0.001(3) -0.003(2)
N17 0.025(4) 0.031(3) 0.033(4) -0.004(3) 0.009(3) -0.001(3)
N18 0.031(4) 0.031(3) 0.036(4) -0.005(3) 0.014(3) -0.010(3)
N19 0.022(3) 0.046(4) 0.035(4) -0.006(3) 0.000(3) 0.003(3)
N20 0.023(4) 0.042(4) 0.036(4) -0.004(3) 0.007(3) -0.001(3)
C133 0.025(5) 0.033(5) 0.037(4) -0.001(3) 0.010(3) -0.010(4)
C134 0.031(4) 0.031(4) 0.028(4) -0.007(3) 0.015(3) -0.002(3)
C135 0.049(5) 0.034(5) 0.041(5) -0.001(4) 0.019(4) -0.004(4)
C136 0.055(5) 0.031(5) 0.043(6) -0.004(4) 0.016(4) -0.002(4)
C137 0.048(5) 0.031(5) 0.041(5) 0.001(4) 0.012(4) 0.006(4)
C138 0.040(5) 0.030(4) 0.036(5) -0.005(4) 0.006(4) 0.002(4)
C139 0.033(4) 0.033(4) 0.024(4) -0.003(3) 0.012(3) 0.001(3)
C140 0.035(5) 0.033(4) 0.037(4) -0.007(3) 0.000(4) 0.004(3)
C141 0.042(5) 0.046(6) 0.037(6) -0.005(5) 0.002(4) 0.009(4)
C142 0.045(6) 0.041(5) 0.032(5) -0.002(4) 0.000(4) 0.003(4)
C143 0.040(5) 0.037(6) 0.035(5) -0.008(4) 0.001(4) -0.003(4)
C144 0.033(6) 0.045(5) 0.042(5) -0.008(4) 0.009(4) -0.008(4)
C145 0.038(4) 0.047(6) 0.041(5) -0.013(4) 0.009(3) -0.011(4)
C146 0.042(5) 0.050(7) 0.055(5) -0.011(5) 0.002(4) -0.013(5)
C147 0.059(6) 0.059(8) 0.056(6) -0.014(5) 0.005(5) -0.018(5)
C148 0.062(6) 0.044(7) 0.053(6) -0.007(5) 0.008(4) -0.016(5)
C149 0.050(6) 0.036(6) 0.042(5) -0.006(4) 0.015(4) -0.008(4)
C150 0.041(4) 0.031(5) 0.042(4) -0.007(4) 0.007(3) -0.010(3)
C151 0.040(5) 0.024(4) 0.037(4) -0.007(3) 0.006(4) -0.005(3)
C152 0.040(6) 0.027(5) 0.051(6) -0.001(4) 0.017(5) -0.002(4)
C153 0.042(5) 0.028(5) 0.041(5) -0.006(4) 0.004(4) -0.009(4)
C154 0.043(6) 0.033(5) 0.059(6) -0.019(5) 0.020(5) -0.008(4)
C155 0.032(5) 0.060(5) 0.041(5) -0.004(4) 0.001(4) 0.004(4)
C156 0.028(4) 0.059(5) 0.033(5) -0.002(4) 0.001(4) 0.011(3)
C157 0.036(5) 0.065(5) 0.036(5) 0.008(4) 0.006(4) 0.015(4)
C158 0.049(6) 0.065(5) 0.038(6) 0.004(4) -0.005(5) 0.024(4)
C159 0.051(6) 0.059(6) 0.037(6) -0.002(4) -0.004(4) 0.022(4)
C160 0.039(5) 0.053(5) 0.037(5) -0.001(4) -0.008(4) 0.012(4)
C161 0.023(4) 0.056(4) 0.027(4) -0.005(3) -0.003(3) 0.011(3)
C162 0.032(5) 0.057(5) 0.034(4) -0.011(4) -0.001(3) 0.007(4)
C163 0.040(5) 0.081(8) 0.039(6) -0.009(6) -0.005(4) -0.002(5)
C164 0.035(5) 0.044(5) 0.031(5) -0.005(4) -0.001(4) 0.000(4)
C165 0.048(7) 0.055(5) 0.041(6) -0.004(4) 0.000(5) 0.013(5)
Ce6 0.0271(3) 0.0268(3) 0.0377(3) -0.0021(2) -0.0032(3) 0.0040(2)
Cs6 0.0266(3) 0.0321(3) 0.0352(3) -0.0002(3) 0.0013(3) -0.0002(3)
O21 0.028(3) 0.033(3) 0.040(3) 0.000(3) -0.006(3) 0.005(3)
O22 0.032(3) 0.024(3) 0.050(4) -0.002(3) -0.008(3) 0.004(2)
O23 0.028(3) 0.028(3) 0.047(4) 0.000(3) -0.002(3) 0.001(3)
O24 0.029(3) 0.032(3) 0.036(3) -0.001(3) -0.003(3) 0.003(3)
N21 0.034(4) 0.027(4) 0.037(4) -0.001(3) -0.002(3) 0.004(3)
N22 0.032(4) 0.031(3) 0.047(4) -0.006(3) -0.005(3) 0.009(3)
N23 0.030(3) 0.029(3) 0.047(4) 0.005(3) -0.005(3) 0.001(3)
N24 0.030(4) 0.027(4) 0.043(4) 0.000(3) 0.001(3) 0.000(3)
C166 0.025(5) 0.032(4) 0.044(4) 0.002(3) -0.006(4) 0.007(4)
C167 0.037(4) 0.034(4) 0.035(5) 0.002(3) -0.001(4) -0.002(3)
C168 0.043(5) 0.050(5) 0.045(6) -0.002(4) -0.013(5) -0.001(4)
C169 0.054(6) 0.052(5) 0.053(7) -0.002(5) -0.013(5) -0.005(4)
C170 0.054(6) 0.042(5) 0.049(7) -0.007(5) -0.007(5) -0.008(4)
C171 0.050(5) 0.030(4) 0.034(5) -0.001(4) -0.001(4) -0.004(4)
C172 0.035(4) 0.035(4) 0.038(5) 0.002(3) -0.005(4) -0.002(3)
C173 0.039(5) 0.039(5) 0.040(5) -0.001(3) 0.001(4) -0.002(4)
C174 0.035(6) 0.056(6) 0.050(6) 0.010(5) 0.003(5) 0.000(5)
C175 0.031(5) 0.030(5) 0.039(5) 0.004(4) 0.002(4) -0.001(4)
C176 0.062(7) 0.051(6) 0.042(6) -0.004(5) 0.008(5) 0.009(5)
C177 0.031(4) 0.027(4) 0.050(6) 0.001(4) -0.001(4) 0.005(3)
C178 0.035(4) 0.023(4) 0.050(5) -0.002(4) -0.001(4) 0.002(3)
C179 0.033(5) 0.032(5) 0.054(5) 0.003(4) -0.001(4) 0.006(4)
C180 0.043(5) 0.034(5) 0.063(6) -0.007(5) 0.008(4) 0.003(4)
C181 0.045(6) 0.039(6) 0.065(6) -0.007(4) 0.002(4) 0.003(4)
C182 0.044(5) 0.034(5) 0.059(6) -0.008(4) -0.001(4) 0.000(4)
C183 0.043(5) 0.026(4) 0.050(5) -0.005(3) -0.003(4) 0.005(3)
C184 0.043(5) 0.030(4) 0.051(5) -0.007(3) -0.002(4) 0.007(4)
C185 0.060(6) 0.045(6) 0.052(7) -0.013(5) -0.005(5) 0.017(5)
C186 0.043(6) 0.041(5) 0.050(6) -0.005(4) -0.007(5) 0.004(4)
C187 0.060(6) 0.040(6) 0.052(7) -0.008(5) -0.009(5) -0.001(5)
C188 0.033(5) 0.033(5) 0.058(5) 0.004(4) -0.004(4) 0.002(4)
C189 0.028(5) 0.035(5) 0.057(5) 0.008(4) 0.000(4) 0.007(4)
C190 0.041(6) 0.038(5) 0.067(6) 0.011(4) 0.007(5) 0.014(5)
C191 0.049(7) 0.046(6) 0.068(6) 0.003(5) 0.016(5) 0.005(5)
C192 0.054(7) 0.050(6) 0.067(6) 0.007(5) 0.015(5) 0.006(5)
C193 0.049(6) 0.043(6) 0.059(5) 0.007(4) 0.006(4) 0.003(5)
C194 0.031(5) 0.030(4) 0.056(5) 0.003(3) -0.002(4) 0.004(3)
C195 0.029(4) 0.028(4) 0.049(5) 0.000(3) -0.001(4) -0.004(3)
C196 0.036(5) 0.040(6) 0.066(6) 0.000(5) -0.009(5) -0.002(4)
C197 0.036(5) 0.030(5) 0.057(6) 0.003(4) 0.000(5) 0.001(4)
C198 0.043(6) 0.034(5) 0.056(6) 0.002(4) 0.004(5) -0.006(5)
Ce7 0.0251(3) 0.0400(3) 0.0317(3) 0.0022(3) 0.0049(3) 0.0023(3)
Cs7 0.0298(4) 0.0356(4) 0.0479(4) 0.0024(3) -0.0053(3) -0.0006(3)
O25 0.032(4) 0.056(4) 0.050(4) 0.008(3) 0.012(3) -0.006(3)
O26 0.034(4) 0.037(3) 0.039(3) -0.004(3) -0.002(3) -0.002(3)
O27 0.035(4) 0.051(4) 0.027(3) 0.005(3) 0.001(3) 0.009(3)
O28 0.026(3) 0.033(3) 0.032(3) 0.007(2) 0.000(3) -0.003(3)
N25 0.034(4) 0.061(5) 0.060(4) 0.008(4) 0.021(3) -0.002(3)
N26 0.033(4) 0.047(4) 0.038(4) -0.007(3) 0.003(3) 0.000(3)
N27 0.045(4) 0.063(4) 0.026(4) 0.010(3) 0.007(3) 0.013(3)
N28 0.058(5) 0.077(5) 0.032(5) 0.000(4) 0.020(4) 0.014(4)
C199 0.059(6) 0.088(7) 0.059(8) 0.012(5) 0.026(5) 0.017(5)
C200 0.047(6) 0.087(6) 0.062(5) 0.014(4) 0.037(5) 0.016(5)
C201 0.079(10) 0.092(7) 0.073(7) 0.020(5) 0.044(6) 0.021(6)
C202 0.085(10) 0.092(8) 0.079(7) 0.022(6) 0.048(7) 0.016(7)
C203 0.071(9) 0.078(7) 0.084(7) 0.023(6) 0.052(7) 0.009(6)
C204 0.056(8) 0.072(6) 0.076(7) 0.016(5) 0.044(6) 0.004(5)
C205 0.041(6) 0.074(6) 0.067(5) 0.019(4) 0.034(4) 0.010(5)
C206 0.036(5) 0.069(6) 0.082(7) 0.026(5) 0.025(4) 0.002(4)
C207 0.076(10) 0.098(9) 0.090(8) 0.023(7) 0.028(7) 0.037(8)
C208 0.044(7) 0.080(8) 0.151(12) 0.020(8) 0.005(7) -0.005(6)
C209 0.031(6) 0.054(6) 0.067(7) 0.010(5) 0.008(5) -0.001(5)
C210 0.063(7) 0.084(6) 0.035(6) -0.010(4) 0.028(5) 0.012(5)
C211 0.041(6) 0.068(6) 0.057(5) -0.011(4) 0.018(4) 0.002(5)
C212 0.054(7) 0.087(8) 0.077(7) -0.021(6) 0.023(6) 0.008(6)
C213 0.056(8) 0.082(8) 0.088(7) -0.025(6) 0.015(6) 0.008(6)
C214 0.061(8) 0.070(8) 0.090(7) -0.023(6) 0.011(6) 0.010(6)
C215 0.050(6) 0.048(6) 0.068(6) -0.011(5) 0.004(5) 0.005(5)
C216 0.037(5) 0.043(5) 0.055(5) -0.012(4) 0.009(4) -0.006(4)
C217 0.031(4) 0.054(5) 0.041(5) -0.011(4) 0.004(4) -0.008(4)
C218 0.044(7) 0.073(8) 0.049(6) -0.019(5) 0.000(5) -0.010(6)
C219 0.030(5) 0.056(6) 0.038(6) -0.009(5) 0.000(4) 0.000(4)
C220 0.054(7) 0.049(5) 0.045(6) -0.010(4) 0.004(5) -0.002(5)
C221 0.065(6) 0.086(7) 0.033(6) -0.002(5) 0.011(4) 0.021(5)
C222 0.060(5) 0.091(8) 0.027(5) 0.003(5) 0.002(4) 0.020(5)
C223 0.071(6) 0.128(12) 0.044(6) -0.023(7) -0.002(5) 0.016(6)
C224 0.065(7) 0.116(11) 0.055(7) -0.017(7) -0.012(5) 0.017(6)
C225 0.044(6) 0.094(9) 0.054(6) -0.006(6) -0.011(5) 0.018(5)
C226 0.044(5) 0.080(8) 0.043(6) 0.003(5) -0.005(4) 0.018(5)
C227 0.046(5) 0.065(6) 0.025(4) 0.009(4) -0.001(3) 0.017(4)
C228 0.052(6) 0.060(5) 0.036(5) 0.015(4) 0.012(4) 0.016(4)
C229 0.060(8) 0.081(8) 0.044(5) 0.024(5) 0.013(5) 0.022(6)
C230 0.053(6) 0.053(6) 0.053(6) 0.020(5) 0.005(5) 0.012(5)
C231 0.049(6) 0.070(8) 0.048(7) 0.012(6) 0.012(5) 0.021(5)
Ce8 0.0267(3) 0.0332(3) 0.0487(4) 0.0013(3) -0.0041(3) -0.0010(3)
Cs8 0.0290(3) 0.0369(3) 0.0346(3) -0.0003(3) 0.0025(3) -0.0013(3)
O29 0.033(4) 0.047(4) 0.045(4) 0.000(3) -0.004(3) 0.004(3)
O30 0.039(4) 0.039(3) 0.045(4) -0.003(3) -0.015(3) -0.003(3)
O31 0.026(4) 0.038(3) 0.070(5) -0.001(3) -0.001(3) -0.003(3)
O32 0.028(3) 0.038(3) 0.039(4) 0.007(3) -0.010(3) 0.003(3)
N29 0.028(4) 0.043(4) 0.050(4) 0.001(3) 0.002(3) 0.001(3)
N30 0.032(4) 0.036(4) 0.055(4) -0.009(3) -0.013(3) 0.002(3)
N31 0.030(4) 0.040(4) 0.083(5) 0.005(3) 0.001(3) -0.007(3)
N32 0.024(4) 0.044(5) 0.084(5) 0.001(4) 0.001(4) -0.004(3)
C232 0.031(5) 0.050(6) 0.098(6) 0.012(5) -0.004(5) 0.001(4)
C233 0.053(7) 0.056(6) 0.094(6) 0.024(4) -0.014(5) -0.002(5)
C234 0.058(9) 0.074(7) 0.106(7) 0.041(6) -0.013(6) -0.006(6)
C235 0.089(12) 0.104(9) 0.104(8) 0.046(7) -0.018(7) -0.017(8)
C236 0.062(9) 0.106(9) 0.089(8) 0.040(6) -0.006(7) -0.006(7)
C237 0.045(7) 0.083(8) 0.068(6) 0.021(5) -0.004(5) 0.005(6)
C238 0.032(6) 0.058(5) 0.069(5) 0.021(4) 0.002(4) 0.005(4)
C239 0.024(4) 0.046(5) 0.044(5) 0.003(4) -0.007(3) 0.004(3)
C240 0.026(5) 0.049(5) 0.051(6) 0.002(4) 0.004(5) 0.004(4)
C241 0.033(6) 0.047(5) 0.039(5) 0.001(4) 0.005(4) 0.004(4)
C242 0.025(5) 0.056(7) 0.042(5) 0.004(4) -0.001(4) 0.004(4)
C243 0.040(5) 0.048(6) 0.085(6) -0.005(5) 0.003(4) 0.006(5)
C244 0.032(5) 0.037(4) 0.071(6) -0.010(4) 0.001(5) 0.007(3)
C245 0.034(5) 0.046(5) 0.083(8) -0.020(5) 0.001(5) 0.007(4)
C246 0.034(5) 0.062(6) 0.082(8) -0.013(5) -0.001(5) 0.014(4)
C247 0.035(5) 0.061(5) 0.066(7) -0.010(5) -0.004(5) 0.011(4)
C248 0.032(5) 0.050(5) 0.055(6) -0.012(4) -0.011(4) 0.001(4)
C249 0.028(4) 0.043(4) 0.053(6) -0.013(4) -0.013(4) 0.006(3)
C250 0.043(5) 0.059(6) 0.064(6) -0.015(4) -0.024(4) 0.015(4)
C251 0.051(7) 0.065(7) 0.098(10) -0.020(6) -0.036(7) 0.018(5)
C252 0.035(6) 0.053(6) 0.066(7) -0.011(5) -0.026(5) 0.010(5)
C253 0.055(7) 0.064(7) 0.066(6) -0.008(5) -0.019(5) 0.019(6)
C254 0.032(5) 0.052(6) 0.104(8) -0.007(6) 0.009(5) -0.016(4)
C255 0.033(5) 0.069(6) 0.121(10) -0.022(6) 0.003(5) -0.012(4)
C256 0.029(5) 0.097(8) 0.130(11) -0.044(8) 0.006(6) -0.007(5)
C257 0.038(7) 0.118(9) 0.166(15) -0.064(9) -0.016(9) 0.004(6)
C258 0.031(6) 0.108(9) 0.123(12) -0.042(8) -0.006(7) 0.008(6)
C259 0.036(5) 0.083(7) 0.092(9) -0.015(6) -0.001(6) 0.001(5)
C260 0.025(5) 0.063(5) 0.084(7) -0.007(5) 0.006(4) -0.013(4)
C261 0.044(6) 0.055(6) 0.081(6) 0.004(4) 0.006(4) -0.013(4)
C262 0.048(8) 0.057(6) 0.104(10) 0.010(6) 0.016(7) -0.009(5)
C263 0.046(6) 0.055(7) 0.061(7) 0.016(5) 0.003(5) -0.012(5)
C264 0.044(6) 0.058(7) 0.091(10) 0.010(6) 0.016(6) -0.006(5)

loop_
_atom_type_symbol
_atom_type_description
_atom_type_scat_dispersion_real
_atom_type_scat_dispersion_imag
_atom_type_scat_source
C C 0.0033 0.0016 'International Tables Vol C Tables 4.2.6.8 and 6.1.1.4'
H H 0.0000 0.0000 'International Tables Vol C Tables 4.2.6.8 and 6.1.1.4'
Ce Ce -0.2486 2.6331 'International Tables Vol C Tables 4.2.6.8 and 6.1.1.4'
Cs Cs -0.3680 2.1192 'International Tables Vol C Tables 4.2.6.8 and 6.1.1.4'
N N 0.0061 0.0033 'International Tables Vol C Tables 4.2.6.8 and 6.1.1.4'
O O 0.0106 0.0060 'International Tables Vol C Tables 4.2.6.8 and 6.1.1.4'

loop_
_geom_angle_atom_site_label_1
_geom_angle_atom_site_label_2
_geom_angle_atom_site_label_3
_geom_angle
_geom_angle_site_symmetry_1
_geom_angle_site_symmetry_3
_geom_angle_publ_flag
O1 Ce1 N1 31.8(3) . . ?
O1 Ce1 N2 133.0(3) . . ?
O1 Ce1 N3 108.4(3) . . ?
O2 Ce1 O1 118.7(3) . . ?
O2 Ce1 O3 116.7(3) . . ?
O2 Ce1 N1 107.3(3) . . ?
O2 Ce1 N2 32.4(2) . . ?
O2 Ce1 N3 131.8(3) . . ?
O3 Ce1 O1 120.9(3) . . ?
O3 Ce1 N1 134.8(3) . . ?
O3 Ce1 N2 105.0(3) . . ?
O3 Ce1 N3 32.5(3) . . ?
O4 Ce1 O1 83.3(3) . . ?
O4 Ce1 O2 83.5(3) . . ?
O4 Ce1 O3 83.8(3) . . ?
O4 Ce1 N1 111.9(3) . . ?
O4 Ce1 N2 112.9(3) . . ?
O4 Ce1 N3 112.9(3) . . ?
N1 Ce1 N3 107.3(3) . . ?
N2 Ce1 N1 106.5(3) . . ?
N2 Ce1 N3 104.9(3) . . ?
O2 Cs1 O9 114.80(19) . . ?
O4 Cs1 O2 55.86(18) . . ?
O4 Cs1 O9 116.51(18) . . ?
O4 Cs1 O14 123.39(18) . . ?
O4 Cs1 O16 78.88(18) . . ?
O12 Cs1 O2 125.51(19) . . ?
O12 Cs1 O4 79.71(18) . . ?
O12 Cs1 O9 56.07(18) . . ?
O12 Cs1 O14 117.35(18) . . ?
O12 Cs1 O16 79.62(17) . . ?
O14 Cs1 O2 113.27(19) . . ?
O14 Cs1 O9 117.06(19) . . ?
O16 Cs1 O2 115.75(18) . . ?
O16 Cs1 O9 126.04(18) . . ?
O16 Cs1 O14 55.46(18) . . ?
Ce1 O1 Cs4 101.6(2) . . ?
N1 O1 Ce1 90.3(5) . . ?
N1 O1 Cs4 145.5(6) . . ?
Ce1 O2 Cs1 103.4(2) . . ?
N2 O2 Ce1 90.1(5) . . ?
N2 O2 Cs1 145.3(5) . . ?
Ce1 O3 Cs3 102.0(2) . . ?
N3 O3 Ce1 90.5(6) . . ?
N3 O3 Cs3 145.1(6) . . ?
Ce1 O4 Cs1 116.3(3) . . ?
Ce1 O4 Cs3 117.2(3) . . ?
Ce1 O4 Cs4 118.9(3) . . ?
Cs3 O4 Cs1 99.0(2) . . ?
Cs3 O4 Cs4 102.1(2) . . ?
Cs4 O4 Cs1 100.0(2) . . ?
O1 N1 Ce1 57.9(4) . . ?
O1 N1 C7 107.6(9) . . ?
O1 N1 C8 109.0(8) . . ?
C7 N1 Ce1 114.9(7) . . ?
C7 N1 C8 115.3(9) . . ?
C8 N1 Ce1 129.7(7) . . ?
O2 N2 Ce1 57.5(4) . . ?
O2 N2 C19 108.2(7) . . ?
C18 N2 Ce1 115.6(6) . . ?
C18 N2 O2 107.4(8) . . ?
C18 N2 C19 114.6(8) . . ?
C19 N2 Ce1 129.8(6) . . ?
O3 N3 Ce1 57.0(4) . . ?
O3 N3 C30 107.1(10) . . ?
C29 N3 Ce1 115.9(7) . . ?
C29 N3 O3 107.2(9) . . ?
C29 N3 C30 115.2(9) . . ?
C30 N3 Ce1 128.8(7) . . ?
C12 N4 C1 109.2(11) . . ?
C23 N4 C1 109.1(10) . . ?
C23 N4 C12 108.5(10) . . ?
N4 C1 C2 114.3(12) . . ?
C3 C2 C1 121.0(12) . . ?
C7 C2 C1 122.8(12) . . ?
C7 C2 C3 116.1(14) . . ?
C2 C3 C4 124.4(15) . . ?
C5 C4 C3 117.6(16) . . ?
C6 C5 C4 119.7(16) . . ?
C5 C6 C7 122.0(13) . . ?
C2 C7 N1 119.1(12) . . ?
C2 C7 C6 120.1(12) . . ?
C6 C7 N1 120.5(11) . . ?
N1 C8 C11 111.9(10) . . ?
C9 C8 N1 110.8(10) . . ?
C9 C8 C10 109.2(11) . . ?
C9 C8 C11 109.0(10) . . ?
C10 C8 N1 107.1(9) . . ?
C10 C8 C11 108.9(10) . . ?
N4 C12 C13 114.5(10) . . ?
C14 C13 C12 122.0(12) . . ?
C14 C13 C18 116.8(14) . . ?
C18 C13 C12 121.2(11) . . ?
C15 C14 C13 121.9(15) . . ?
C16 C15 C14 120.6(15) . . ?
C15 C16 C17 121.0(15) . . ?
C18 C17 C16 119.1(13) . . ?
C13 C18 N2 118.7(12) . . ?
C17 C18 N2 120.8(11) . . ?
C17 C18 C13 120.3(12) . . ?
N2 C19 C21 106.5(8) . . ?
C20 C19 N2 109.4(9) . . ?
C20 C19 C21 109.2(9) . . ?
C20 C19 C22 110.1(9) . . ?
C22 C19 N2 111.5(9) . . ?
C22 C19 C21 110.0(9) . . ?
N4 C23 C24 115.9(11) . . ?
C25 C24 C23 118.8(13) . . ?
C29 C24 C23 121.5(11) . . ?
C29 C24 C25 119.6(13) . . ?
C26 C25 C24 120.6(15) . . ?
C27 C26 C25 118.9(13) . . ?
C28 C27 C26 122.1(15) . . ?
C27 C28 C29 120.0(14) . . ?
C24 C29 N3 118.7(12) . . ?
C24 C29 C28 118.7(11) . . ?
C28 C29 N3 122.5(12) . . ?
N3 C30 C31 111.3(13) . . ?
N3 C30 C32 106.5(10) . . ?
N3 C30 C33 112.4(12) . . ?
C31 C30 C32 108.7(13) . . ?
C31 C30 C33 109.5(13) . . ?
C33 C30 C32 108.3(13) . . ?
O5 Ce2 O6 118.1(2) . . ?
O5 Ce2 O7 118.7(2) . . ?
O5 Ce2 N5 32.6(2) . . ?
O5 Ce2 N6 134.1(2) . . ?
O5 Ce2 N7 105.5(2) . . ?
O6 Ce2 N5 104.3(2) . . ?
O6 Ce2 N6 32.4(2) . . ?
O6 Ce2 N7 134.7(2) . . ?
O7 Ce2 O6 120.4(2) . . ?
O7 Ce2 N5 133.7(2) . . ?
O7 Ce2 N6 105.7(2) . . ?
O7 Ce2 N7 32.1(2) . . ?
O8 Ce2 O5 83.9(3) . . ?
O8 Ce2 O6 83.8(3) . . ?
O8 Ce2 O7 85.5(3) . . ?
O8 Ce2 N5 112.3(3) . . ?
O8 Ce2 N6 112.0(3) . . ?
O8 Ce2 N7 113.9(3) . . ?
N5 Ce2 N6 106.0(3) . . ?
N5 Ce2 N7 106.0(3) . . ?
N6 Ce2 N7 106.0(2) . . ?
O5 Cs2 O13 116.84(18) . . ?
O8 Cs2 O5 55.33(17) . . ?
O8 Cs2 O10 123.09(18) . . ?
O8 Cs2 O13 118.63(18) . . ?
O10 Cs2 O5 114.64(18) . . ?
O10 Cs2 O13 114.46(18) . . ?
O12 Cs2 O5 114.78(17) . . ?
O12 Cs2 O8 77.51(17) . . ?
O12 Cs2 O10 55.71(18) . . ?
O12 Cs2 O13 124.94(18) . . ?
O16 Cs2 O5 123.76(18) . . ?
O16 Cs2 O8 79.24(18) . . ?
O16 Cs2 O10 117.66(18) . . ?
O16 Cs2 O12 80.51(17) . . ?
O16 Cs2 O13 55.61(18) . . ?
Ce2 O5 Cs2 102.9(2) . . ?
N5 O5 Ce2 89.3(4) . . ?
N5 O5 Cs2 144.1(5) . . ?
Ce2 O6 Cs4 102.2(2) . . ?
N6 O6 Ce2 89.2(4) . . ?
N6 O6 Cs4 145.3(5) . . ?
Ce2 O7 Cs3 100.7(2) . . ?
N7 O7 Ce2 89.9(4) . . ?
N7 O7 Cs3 147.3(5) . . ?
Ce2 O8 Cs2 117.4(3) . . ?
Ce2 O8 Cs3 116.7(3) . . ?
Ce2 O8 Cs4 118.0(3) . . ?
Cs3 O8 Cs2 101.42(19) . . ?
Cs3 O8 Cs4 101.51(19) . . ?
Cs4 O8 Cs2 98.67(18) . . ?
O5 N5 Ce2 58.1(4) . . ?
O5 N5 C40 107.6(7) . . ?
O5 N5 C41 107.7(7) . . ?
C40 N5 Ce2 117.2(6) . . ?
C40 N5 C41 115.2(8) . . ?
C41 N5 Ce2 127.6(6) . . ?
O6 N6 Ce2 58.4(4) . . ?
O6 N6 C51 106.9(7) . . ?
O6 N6 C52 109.6(7) . . ?
C51 N6 Ce2 117.7(6) . . ?
C51 N6 C52 115.3(8) . . ?
C52 N6 Ce2 126.9(6) . . ?
O7 N7 Ce2 57.9(4) . . ?
O7 N7 C62 107.3(7) . . ?
O7 N7 C63 108.5(7) . . ?
C62 N7 Ce2 116.3(6) . . ?
C62 N7 C63 115.2(7) . . ?
C63 N7 Ce2 128.4(6) . . ?
C45 N8 C34 109.0(8) . . ?
C45 N8 C56 108.4(8) . . ?
C56 N8 C34 106.8(8) . . ?
N8 C34 C35 114.6(8) . . ?
C36 C35 C34 119.0(10) . . ?
C40 C35 C34 122.7(9) . . ?
C40 C35 C36 118.2(10) . . ?
C37 C36 C35 122.3(11) . . ?
C36 C37 C38 118.6(11) . . ?
C39 C38 C37 121.2(11) . . ?
C38 C39 C40 119.2(11) . . ?
C35 C40 N5 119.5(9) . . ?
C35 C40 C39 120.3(10) . . ?
C39 C40 N5 120.0(9) . . ?
N5 C41 C42 108.0(8) . . ?
N5 C41 C44 112.7(8) . . ?
C42 C41 C44 111.2(9) . . ?
C43 C41 N5 106.8(8) . . ?
C43 C41 C42 108.0(9) . . ?
C43 C41 C44 109.9(9) . . ?
N8 C45 C46 115.1(8) . . ?
C47 C46 C45 120.2(10) . . ?
C51 C46 C45 121.4(9) . . ?
C51 C46 C47 118.3(10) . . ?
C48 C47 C46 121.2(11) . . ?
C49 C48 C47 119.1(11) . . ?
C48 C49 C50 121.6(11) . . ?
C49 C50 C51 119.1(12) . . ?
C46 C51 N6 119.8(9) . . ?
C46 C51 C50 120.7(10) . . ?
C50 C51 N6 119.5(10) . . ?
N6 C52 C53 110.0(9) . . ?
N6 C52 C54 107.2(8) . . ?
N6 C52 C55 112.7(9) . . ?
C53 C52 C54 109.6(9) . . ?
C53 C52 C55 108.6(9) . . ?
C55 C52 C54 108.7(9) . . ?
N8 C56 C57 113.5(9) . . ?
C58 C57 C56 120.9(9) . . ?
C58 C57 C62 118.7(10) . . ?
C62 C57 C56 120.3(9) . . ?
C57 C58 C59 121.8(11) . . ?
C60 C59 C58 120.1(11) . . ?
C59 C60 C61 119.6(11) . . ?
C60 C61 C62 120.3(10) . . ?
C57 C62 N7 120.5(9) . . ?
C61 C62 N7 120.0(9) . . ?
C61 C62 C57 119.4(9) . . ?
N7 C63 C64 108.9(8) . . ?
N7 C63 C66 112.1(8) . . ?
C64 C63 C66 110.0(9) . . ?
C65 C63 N7 107.4(8) . . ?
C65 C63 C64 108.7(9) . . ?
C65 C63 C66 109.7(8) . . ?
O9 Ce3 O10 118.8(2) . . ?
O9 Ce3 O11 113.8(3) . . ?
O9 Ce3 N9 33.0(3) . . ?
O9 Ce3 N10 133.6(3) . . ?
O9 Ce3 N11 103.6(3) . . ?
O10 Ce3 N9 105.2(3) . . ?
O10 Ce3 N10 31.9(2) . . ?
O10 Ce3 N11 136.3(3) . . ?
O11 Ce3 O10 123.6(2) . . ?
O11 Ce3 N9 130.5(3) . . ?
O11 Ce3 N10 111.3(2) . . ?
O11 Ce3 N11 32.0(2) . . ?
O12 Ce3 O9 84.9(3) . . ?
O12 Ce3 O10 83.0(3) . . ?
O12 Ce3 O11 82.8(3) . . ?
O12 Ce3 N9 113.8(3) . . ?
O12 Ce3 N10 111.3(3) . . ?
O12 Ce3 N11 112.5(3) . . ?
N9 Ce3 N10 105.2(3) . . ?
N9 Ce3 N11 104.8(3) . . ?
N11 Ce3 N10 108.8(3) . . ?
O3 Cs3 O7 118.7(2) . . ?
O4 Cs3 O3 56.35(19) . . ?
O4 Cs3 O7 117.96(18) . . ?
O4 Cs3 O8 77.67(18) . . ?
O4 Cs3 O11 124.71(19) . . ?
O4 Cs3 O12 79.54(18) . . ?
O8 Cs3 O3 125.24(19) . . ?
O8 Cs3 O7 56.80(17) . . ?
O8 Cs3 O11 117.12(19) . . ?
O8 Cs3 O12 77.71(17) . . ?
O11 Cs3 O3 113.2(2) . . ?
O11 Cs3 O7 113.34(19) . . ?
O11 Cs3 O12 56.05(18) . . ?
O12 Cs3 O3 116.34(19) . . ?
O12 Cs3 O7 122.10(18) . . ?
Ce3 O9 Cs1 99.8(2) . . ?
N9 O9 Cs1 144.2(5) . . ?
N9 O9 Ce3 88.6(5) . . ?
Ce3 O10 Cs2 102.0(2) . . ?
N10 O10 Cs2 143.5(5) . . ?
N10 O10 Ce3 90.3(5) . . ?
Ce3 O11 Cs3 104.6(2) . . ?
N11 O11 Ce3 90.2(5) . . ?
N11 O11 Cs3 150.0(5) . . ?
Cs1 O12 Cs2 99.38(18) . . ?
Cs1 O12 Cs3 99.01(19) . . ?
Cs2 O12 Cs3 101.84(19) . . ?
Ce3 O12 Cs1 118.4(3) . . ?
Ce3 O12 Cs2 118.5(3) . . ?
Ce3 O12 Cs3 116.3(3) . . ?
O9 N9 Ce3 58.4(4) . . ?
O9 N9 C74 108.2(8) . . ?
C73 N9 Ce3 116.0(7) . . ?
C73 N9 O9 107.9(9) . . ?
C73 N9 C74 116.4(9) . . ?
C74 N9 Ce3 127.5(6) . . ?
O10 N10 Ce3 57.7(4) . . ?
O10 N10 C84 106.4(7) . . ?
O10 N10 C85 108.1(7) . . ?
C84 N10 Ce3 116.4(6) . . ?
C84 N10 C85 114.2(8) . . ?
C85 N10 Ce3 129.5(6) . . ?
O11 N11 Ce3 57.7(4) . . ?
O11 N11 C95 105.9(7) . . ?
O11 N11 C96 108.3(8) . . ?
C95 N11 Ce3 113.2(6) . . ?
C95 N11 C96 114.5(8) . . ?
C96 N11 Ce3 132.4(7) . . ?
C78 N12 C67 108.7(9) . . ?
C78 N12 C89 105.9(9) . . ?
C89 N12 C67 108.5(8) . . ?
C68 C67 N12 114.9(10) . . ?
C69 C68 C67 117.7(14) . . ?
C73 C68 C67 122.6(11) . . ?
C73 C68 C69 119.7(15) . . ?
C70 C69 C68 119.1(17) . . ?
C69 C70 C71 122.3(16) . . ?
C72 C71 C70 118.1(17) . . ?
C73 C72 C71 121.4(16) . . ?
C68 C73 N9 121.2(13) . . ?
C68 C73 C72 119.2(12) . . ?
C72 C73 N9 119.3(13) . . ?
N9 C74 C75 109.9(9) . . ?
N9 C74 C76 108.5(8) . . ?
N9 C74 C77 111.8(10) . . ?
C76 C74 C75 108.5(10) . . ?
C76 C74 C77 108.3(10) . . ?
C77 C74 C75 109.6(10) . . ?
N12 C78 C79 113.8(10) . . ?
C80 C79 C78 121.3(11) . . ?
C84 C79 C78 124.1(10) . . ?
C84 C79 C80 114.4(11) . . ?
C81 C80 C79 123.9(12) . . ?
C80 C81 C82 119.9(11) . . ?
C83 C82 C81 118.0(11) . . ?
C84 C83 C82 121.7(11) . . ?
C79 C84 N10 115.0(9) . . ?
C83 C84 N10 122.9(10) . . ?
C83 C84 C79 122.0(10) . . ?
N10 C85 C87 106.9(8) . . ?
C86 C85 N10 109.3(8) . . ?
C86 C85 C87 109.7(9) . . ?
C86 C85 C88 109.7(9) . . ?
C88 C85 N10 111.5(8) . . ?
C88 C85 C87 109.7(9) . . ?
N12 C89 C90 114.2(9) . . ?
C91 C90 C89 117.0(10) . . ?
C95 C90 C89 122.0(10) . . ?
C95 C90 C91 120.9(10) . . ?
C92 C91 C90 119.8(11) . . ?
C91 C92 C93 120.5(11) . . ?
C92 C93 C94 118.5(11) . . ?
C95 C94 C93 121.6(10) . . ?
C90 C95 N11 119.6(9) . . ?
C90 C95 C94 118.5(10) . . ?
C94 C95 N11 121.4(9) . . ?
N11 C96 C97 109.9(10) . . ?
N11 C96 C98 106.8(9) . . ?
N11 C96 C99 112.7(10) . . ?
C97 C96 C98 108.9(11) . . ?
C97 C96 C99 108.9(10) . . ?
C98 C96 C99 109.6(11) . . ?
O13 Ce4 O15 118.2(3) . . ?
O13 Ce4 N13 32.0(2) . . ?
O13 Ce4 N14 133.1(3) . . ?
O13 Ce4 N15 107.3(3) . . ?
O14 Ce4 O13 118.4(2) . . ?
O14 Ce4 O15 119.4(3) . . ?
O14 Ce4 N13 107.0(3) . . ?
O14 Ce4 N14 32.6(2) . . ?
O14 Ce4 N15 133.2(3) . . ?
O15 Ce4 N13 132.6(3) . . ?
O15 Ce4 N14 107.5(3) . . ?
O15 Ce4 N15 32.2(3) . . ?
O16 Ce4 O13 84.1(3) . . ?
O16 Ce4 O14 83.2(3) . . ?
O16 Ce4 O15 82.8(3) . . ?
O16 Ce4 N13 113.0(3) . . ?
O16 Ce4 N14 112.3(3) . . ?
O16 Ce4 N15 112.3(3) . . ?
N14 Ce4 N13 106.5(3) . . ?
N14 Ce4 N15 105.8(3) . . ?
N15 Ce4 N13 106.3(3) . . ?
O4 Cs4 O1 55.29(19) . . ?
O4 Cs4 O6 121.19(18) . . ?
O4 Cs4 O8 76.92(18) . . ?
O4 Cs4 O15 117.18(19) . . ?
O6 Cs4 O1 113.14(19) . . ?
O8 Cs4 O1 114.76(19) . . ?
O8 Cs4 O6 55.65(17) . . ?
O8 Cs4 O15 125.34(18) . . ?
O15 Cs4 O1 115.6(2) . . ?
O15 Cs4 O6 118.09(19) . . ?
O16 Cs4 O1 124.51(18) . . ?
O16 Cs4 O4 79.67(18) . . ?
O16 Cs4 O6 117.68(18) . . ?
O16 Cs4 O8 79.08(17) . . ?
O16 Cs4 O15 55.49(18) . . ?
Ce4 O13 Cs2 100.2(2) . . ?
N13 O13 Cs2 146.7(5) . . ?
N13 O13 Ce4 91.2(5) . . ?
Ce4 O14 Cs1 104.3(2) . . ?
N14 O14 Cs1 145.4(5) . . ?
N14 O14 Ce4 89.6(4) . . ?
Ce4 O15 Cs4 103.0(2) . . ?
N15 O15 Ce4 90.7(5) . . ?
N15 O15 Cs4 149.7(6) . . ?
Cs2 O16 Cs1 98.44(19) . . ?
Cs2 O16 Cs4 100.62(19) . . ?
Ce4 O16 Cs1 116.6(3) . . ?
Ce4 O16 Cs2 119.3(3) . . ?
Ce4 O16 Cs4 118.4(3) . . ?
Cs4 O16 Cs1 99.66(19) . . ?
O13 N13 Ce4 56.8(4) . . ?
O13 N13 C106 107.1(7) . . ?
O13 N13 C107 108.0(7) . . ?
C106 N13 Ce4 114.0(6) . . ?
C106 N13 C107 115.6(8) . . ?
C107 N13 Ce4 130.4(6) . . ?
O14 N14 Ce4 57.8(4) . . ?
O14 N14 C117 106.2(7) . . ?
O14 N14 C118 109.1(7) . . ?
C117 N14 Ce4 116.2(6) . . ?
C117 N14 C118 115.4(8) . . ?
C118 N14 Ce4 128.3(6) . . ?
O15 N15 Ce4 57.0(4) . . ?
O15 N15 C129 107.4(8) . . ?
C128 N15 Ce4 112.6(6) . . ?
C128 N15 O15 106.6(8) . . ?
C128 N15 C129 116.1(8) . . ?
C129 N15 Ce4 131.2(7) . . ?
C111 N16 C100 108.2(9) . . ?
C111 N16 C122 108.4(9) . . ?
C122 N16 C100 108.9(8) . . ?
N16 C100 C101 113.7(9) . . ?
C102 C101 C100 119.9(11) . . ?
C102 C101 C106 119.0(12) . . ?
C106 C101 C100 121.0(10) . . ?
C103 C102 C101 121.1(14) . . ?
C102 C103 C104 119.7(13) . . ?
C105 C104 C103 120.6(13) . . ?
C104 C105 C106 119.6(13) . . ?
C101 C106 N13 119.0(10) . . ?
C105 C106 N13 121.0(10) . . ?
C105 C106 C101 119.8(11) . . ?
N13 C107 C108 110.3(8) . . ?
N13 C107 C109 106.5(8) . . ?
N13 C107 C110 112.8(8) . . ?
C108 C107 C109 108.0(9) . . ?
C110 C107 C108 109.6(9) . . ?
C110 C107 C109 109.4(9) . . ?
N16 C111 C112 114.9(10) . . ?
C113 C112 C111 119.0(11) . . ?
C117 C112 C111 122.1(10) . . ?
C117 C112 C113 118.9(11) . . ?
C112 C113 C114 121.2(12) . . ?
C115 C114 C113 117.7(12) . . ?
C116 C115 C114 122.3(12) . . ?
C115 C116 C117 120.0(11) . . ?
C112 C117 N14 119.0(9) . . ?
C112 C117 C116 119.8(10) . . ?
C116 C117 N14 121.2(9) . . ?
N14 C118 C120 105.6(8) . . ?
N14 C118 C121 111.7(8) . . ?
C119 C118 N14 109.8(9) . . ?
C119 C118 C120 109.7(9) . . ?
C119 C118 C121 110.7(9) . . ?
C120 C118 C121 109.1(9) . . ?
N16 C122 C123 113.6(9) . . ?
C124 C123 C122 121.5(12) . . ?
C124 C123 C128 116.7(12) . . ?
C128 C123 C122 121.8(11) . . ?
C125 C124 C123 122.1(14) . . ?
C126 C125 C124 120.4(13) . . ?
C125 C126 C127 120.1(14) . . ?
C126 C127 C128 120.0(13) . . ?
C123 C128 N15 118.8(11) . . ?
C127 C128 N15 120.4(11) . . ?
C127 C128 C123 120.7(11) . . ?
N15 C129 C130 108.5(10) . . ?
N15 C129 C131 105.6(8) . . ?
C131 C129 C130 108.7(10) . . ?
C132 C129 N15 113.7(10) . . ?
C132 C129 C130 109.7(10) . . ?
C132 C129 C131 110.5(10) . . ?
O17 Ce5 N17 32.1(2) . . ?
O17 Ce5 N18 107.3(3) . . ?
O17 Ce5 N19 133.2(2) . . ?
O18 Ce5 O17 120.5(3) . . ?
O18 Ce5 O19 116.7(3) . . ?
O18 Ce5 N17 134.3(2) . . ?
O18 Ce5 N18 32.3(2) . . ?
O18 Ce5 N19 105.3(3) . . ?
O19 Ce5 O17 119.1(3) . . ?
O19 Ce5 N17 107.8(2) . . ?
O19 Ce5 N18 132.6(3) . . ?
O19 Ce5 N19 32.3(2) . . ?
O20 Ce5 O17 83.4(3) . . ?
O20 Ce5 O18 83.6(3) . . ?
O20 Ce5 O19 83.6(3) . . ?
O20 Ce5 N17 112.5(3) . . ?
O20 Ce5 N18 112.0(3) . . ?
O20 Ce5 N19 112.9(3) . . ?
N17 Ce5 N18 106.4(2) . . ?
N19 Ce5 N17 106.5(2) . . ?
N19 Ce5 N18 106.1(3) . . ?
O20 Cs5 O17 55.46(19) . . ?
O20 Cs5 O21 122.82(18) . . ?
O20 Cs5 O24 78.13(19) . . ?
O20 Cs5 O30 118.57(18) . . ?
O20 Cs5 O32 78.80(19) . . ?
O21 Cs5 O17 113.59(19) . . ?
O21 Cs5 O30 114.01(18) . . ?
O24 Cs5 O17 115.03(18) . . ?
O24 Cs5 O21 55.40(18) . . ?
O24 Cs5 O30 122.0(2) . . ?
O30 Cs5 O17 119.50(19) . . ?
O32 Cs5 O17 126.12(19) . . ?
O32 Cs5 O21 114.73(19) . . ?
O32 Cs5 O24 76.13(19) . . ?
O32 Cs5 O30 56.9(2) . . ?
Ce5 O17 Cs5 101.0(2) . . ?
N17 O17 Ce5 90.3(5) . . ?
N17 O17 Cs5 146.5(5) . . ?
Ce5 O18 Cs6 103.4(2) . . ?
N18 O18 Ce5 90.8(5) . . ?
N18 O18 Cs6 142.0(5) . . ?
Ce5 O19 Cs8 102.1(2) . . ?
N19 O19 Ce5 90.4(5) . . ?
N19 O19 Cs8 144.3(5) . . ?
Ce5 O20 Cs5 119.3(3) . . ?
Ce5 O20 Cs6 116.3(3) . . ?
Ce5 O20 Cs8 117.3(3) . . ?
Cs5 O20 Cs6 101.6(2) . . ?
Cs5 O20 Cs8 100.93(19) . . ?
Cs8 O20 Cs6 98.1(2) . . ?
O17 N17 Ce5 57.6(4) . . ?
O17 N17 C139 107.1(7) . . ?
O17 N17 C140 108.0(7) . . ?
C139 N17 Ce5 114.5(6) . . ?
C139 N17 C140 114.5(8) . . ?
C140 N17 Ce5 130.9(6) . . ?
O18 N18 Ce5 56.9(4) . . ?
O18 N18 C150 107.0(8) . . ?
O18 N18 C151 109.0(7) . . ?
C150 N18 Ce5 116.7(6) . . ?
C150 N18 C151 116.3(8) . . ?
C151 N18 Ce5 126.9(6) . . ?
O19 N19 Ce5 57.3(4) . . ?
O19 N19 C161 106.7(8) . . ?
O19 N19 C162 108.0(8) . . ?
C161 N19 Ce5 113.3(6) . . ?
C161 N19 C162 116.4(8) . . ?
C162 N19 Ce5 130.3(6) . . ?
C144 N20 C133 108.4(8) . . ?
C155 N20 C133 107.2(8) . . ?
C155 N20 C144 107.3(8) . . ?
N20 C133 C134 112.2(8) . . ?
C135 C134 C133 121.8(9) . . ?
C135 C134 C139 117.2(10) . . ?
C139 C134 C133 120.9(9) . . ?
C136 C135 C134 122.6(11) . . ?
C135 C136 C137 119.7(11) . . ?
C138 C137 C136 119.6(11) . . ?
C137 C138 C139 120.9(10) . . ?
C134 C139 N17 118.8(9) . . ?
C138 C139 N17 121.0(9) . . ?
C138 C139 C134 119.8(9) . . ?
N17 C140 C141 110.3(8) . . ?
N17 C140 C142 106.1(8) . . ?
N17 C140 C143 112.9(8) . . ?
C141 C140 C142 108.7(9) . . ?
C143 C140 C141 108.7(9) . . ?
C143 C140 C142 110.2(9) . . ?
N20 C144 C145 115.2(9) . . ?
C146 C145 C144 119.9(10) . . ?
C146 C145 C150 118.3(10) . . ?
C150 C145 C144 121.9(10) . . ?
C145 C146 C147 122.4(12) . . ?
C148 C147 C146 117.6(12) . . ?
C149 C148 C147 122.0(12) . . ?
C148 C149 C150 119.9(11) . . ?
C145 C150 N18 120.0(9) . . ?
C149 C150 N18 120.3(10) . . ?
C149 C150 C145 119.6(10) . . ?
N18 C151 C152 109.4(8) . . ?
N18 C151 C153 106.9(8) . . ?
N18 C151 C154 111.5(9) . . ?
C153 C151 C152 108.3(9) . . ?
C154 C151 C152 109.9(8) . . ?
C154 C151 C153 110.7(9) . . ?
N20 C155 C156 113.9(9) . . ?
C157 C156 C155 118.8(11) . . ?
C161 C156 C155 122.9(10) . . ?
C161 C156 C157 118.3(11) . . ?
C158 C157 C156 121.1(12) . . ?
C157 C158 C159 119.1(12) . . ?
C160 C159 C158 121.1(13) . . ?
C159 C160 C161 120.4(12) . . ?
C156 C161 N19 118.5(10) . . ?
C156 C161 C160 119.9(10) . . ?
C160 C161 N19 121.6(10) . . ?
N19 C162 C163 109.7(9) . . ?
N19 C162 C165 110.9(9) . . ?
C163 C162 C165 108.1(9) . . ?
C164 C162 N19 107.7(8) . . ?
C164 C162 C163 108.9(9) . . ?
C164 C162 C165 111.5(10) . . ?
O21 Ce6 O22 118.3(3) . . ?
O21 Ce6 N21 31.9(2) . . ?
O21 Ce6 N22 132.3(3) . . ?
O21 Ce6 N23 107.9(3) . . ?
O22 Ce6 N21 106.7(3) . . ?
O22 Ce6 N22 32.0(2) . . ?
O22 Ce6 N23 132.3(3) . . ?
O23 Ce6 O21 121.3(2) . . ?
O23 Ce6 O22 117.4(3) . . ?
O23 Ce6 N21 134.2(3) . . ?
O23 Ce6 N22 105.1(3) . . ?
O23 Ce6 N23 32.3(2) . . ?
O24 Ce6 O21 83.6(3) . . ?
O24 Ce6 O22 84.6(3) . . ?
O24 Ce6 O23 84.5(3) . . ?
O24 Ce6 N21 112.6(3) . . ?
O24 Ce6 N22 113.4(3) . . ?
O24 Ce6 N23 112.9(3) . . ?
N22 Ce6 N21 105.7(3) . . ?
N23 Ce6 N21 106.2(3) . . ?
N23 Ce6 N22 105.3(3) . . ?
O18 Cs6 O22 116.42(19) . . ?
O18 Cs6 O26 110.70(19) . . ?
O20 Cs6 O18 55.90(18) . . ?
O20 Cs6 O22 115.30(19) . . ?
O20 Cs6 O26 126.13(18) . . ?
O22 Cs6 O26 116.29(19) . . ?
O24 Cs6 O18 125.23(19) . . ?
O24 Cs6 O20 77.85(18) . . ?
O24 Cs6 O22 56.34(18) . . ?
O24 Cs6 O26 120.38(19) . . ?
O28 Cs6 O18 114.73(18) . . ?
O28 Cs6 O20 80.98(19) . . ?
O28 Cs6 O22 126.14(19) . . ?
O28 Cs6 O24 80.96(18) . . ?
O28 Cs6 O26 56.60(19) . . ?
Ce6 O21 Cs5 102.9(2) . . ?
N21 O21 Cs5 146.9(5) . . ?
N21 O21 Ce6 90.4(5) . . ?
Ce6 O22 Cs6 101.6(2) . . ?
N22 O22 Ce6 90.0(5) . . ?
N22 O22 Cs6 146.5(6) . . ?
Ce6 O23 Cs7 101.5(2) . . ?
N23 O23 Ce6 89.6(5) . . ?
N23 O23 Cs7 146.5(5) . . ?
Ce6 O24 Cs5 117.5(3) . . ?
Ce6 O24 Cs6 116.7(3) . . ?
Ce6 O24 Cs7 118.5(3) . . ?
Cs6 O24 Cs5 100.6(2) . . ?
Cs6 O24 Cs7 97.2(2) . . ?
Cs7 O24 Cs5 103.1(2) . . ?
O21 N21 Ce6 57.7(4) . . ?
O21 N21 C172 108.2(7) . . ?
O21 N21 C173 107.3(7) . . ?
C172 N21 Ce6 115.4(6) . . ?
C172 N21 C173 115.4(8) . . ?
C173 N21 Ce6 129.1(6) . . ?
O22 N22 Ce6 58.0(4) . . ?
O22 N22 C183 106.9(8) . . ?
O22 N22 C184 107.8(8) . . ?
C183 N22 Ce6 115.7(6) . . ?
C183 N22 C184 115.4(8) . . ?
C184 N22 Ce6 128.9(7) . . ?
O23 N23 Ce6 58.1(4) . . ?
O23 N23 C195 106.4(7) . . ?
C194 N23 Ce6 117.5(6) . . ?
C194 N23 O23 108.2(8) . . ?
C194 N23 C195 115.6(8) . . ?
C195 N23 Ce6 126.9(6) . . ?
C166 N24 C177 107.6(8) . . ?
C166 N24 C188 108.0(8) . . ?
C188 N24 C177 108.5(8) . . ?
N24 C166 C167 113.7(8) . . ?
C168 C167 C166 119.2(10) . . ?
C172 C167 C166 122.1(9) . . ?
C172 C167 C168 118.5(10) . . ?
C169 C168 C167 121.3(11) . . ?
C168 C169 C170 119.9(12) . . ?
C169 C170 C171 120.5(11) . . ?
C170 C171 C172 119.2(11) . . ?
C167 C172 N21 119.8(9) . . ?
C167 C172 C171 120.4(10) . . ?
C171 C172 N21 119.6(9) . . ?
N21 C173 C174 110.9(9) . . ?
N21 C173 C175 107.7(9) . . ?
N21 C173 C176 113.5(9) . . ?
C175 C173 C174 106.8(9) . . ?
C176 C173 C174 108.4(10) . . ?
C176 C173 C175 109.4(9) . . ?
N24 C177 C178 114.0(8) . . ?
C179 C178 C177 120.9(10) . . ?
C179 C178 C183 118.2(10) . . ?
C183 C178 C177 120.9(10) . . ?
C178 C179 C180 121.3(11) . . ?
C181 C180 C179 119.8(12) . . ?
C180 C181 C182 121.4(12) . . ?
C181 C182 C183 120.3(12) . . ?
C178 C183 N22 119.3(10) . . ?
C182 C183 N22 121.5(10) . . ?
C182 C183 C178 119.0(11) . . ?
N22 C184 C185 108.7(9) . . ?
N22 C184 C186 106.4(8) . . ?
C186 C184 C185 107.6(10) . . ?
C187 C184 N22 112.8(10) . . ?
C187 C184 C185 110.6(9) . . ?
C187 C184 C186 110.5(10) . . ?
N24 C188 C189 115.4(9) . . ?
C190 C189 C188 119.4(10) . . ?
C194 C189 C188 122.3(10) . . ?
C194 C189 C190 118.3(11) . . ?
C191 C190 C189 122.9(11) . . ?
C190 C191 C192 118.1(12) . . ?
C193 C192 C191 120.0(13) . . ?
C192 C193 C194 121.9(12) . . ?
C189 C194 N23 120.4(11) . . ?
C189 C194 C193 118.7(10) . . ?
C193 C194 N23 120.8(10) . . ?
N23 C195 C196 109.3(8) . . ?
N23 C195 C197 108.2(8) . . ?
N23 C195 C198 113.4(9) . . ?
C196 C195 C198 109.0(9) . . ?
C197 C195 C196 107.5(9) . . ?
C197 C195 C198 109.3(9) . . ?
O25 Ce7 O26 118.2(3) . . ?
O25 Ce7 N25 32.8(3) . . ?
O25 Ce7 N26 132.4(3) . . ?
O25 Ce7 N27 106.1(3) . . ?
O26 Ce7 N25 104.9(3) . . ?
O26 Ce7 N26 32.2(3) . . ?
O26 Ce7 N27 134.1(3) . . ?
O27 Ce7 O25 119.5(3) . . ?
O27 Ce7 O26 119.3(3) . . ?
O27 Ce7 N25 134.1(3) . . ?
O27 Ce7 N26 106.6(3) . . ?
O27 Ce7 N27 32.4(2) . . ?
O28 Ce7 O25 84.3(3) . . ?
O28 Ce7 O26 84.7(3) . . ?
O28 Ce7 O27 83.6(3) . . ?
O28 Ce7 N25 113.6(3) . . ?
O28 Ce7 N26 113.4(3) . . ?
O28 Ce7 N27 112.3(3) . . ?
N25 Ce7 N26 104.4(3) . . ?
N27 Ce7 N25 105.9(3) . . ?
N27 Ce7 N26 106.6(3) . . ?
O23 Cs7 O25 116.5(2) . . ?
O24 Cs7 O23 55.27(18) . . ?
O24 Cs7 O25 125.51(19) . . ?
O24 Cs7 O31 113.5(2) . . ?
O24 Cs7 O32 75.87(18) . . ?
O28 Cs7 O23 117.44(18) . . ?
O28 Cs7 O24 80.48(18) . . ?
O28 Cs7 O25 54.89(19) . . ?
O28 Cs7 O31 124.25(19) . . ?
O28 Cs7 O32 80.69(19) . . ?
O31 Cs7 O23 113.72(19) . . ?
O31 Cs7 O25 117.0(2) . . ?
O32 Cs7 O23 120.41(19) . . ?
O32 Cs7 O25 119.17(19) . . ?
O32 Cs7 O31 54.69(19) . . ?
Ce7 O25 Cs7 100.2(3) . . ?
N25 O25 Ce7 89.1(5) . . ?
N25 O25 Cs7 147.3(6) . . ?
Ce7 O26 Cs6 100.4(2) . . ?
N26 O26 Cs6 145.2(5) . . ?
N26 O26 Ce7 90.5(5) . . ?
Ce7 O27 Cs8 102.5(2) . . ?
N27 O27 Ce7 89.4(5) . . ?
N27 O27 Cs8 145.5(6) . . ?
Cs6 O28 Cs7 98.94(19) . . ?
Cs6 O28 Cs8 98.8(2) . . ?
Ce7 O28 Cs6 117.5(3) . . ?
Ce7 O28 Cs7 120.1(3) . . ?
Ce7 O28 Cs8 118.2(3) . . ?
Cs7 O28 Cs8 99.1(2) . . ?
O25 N25 Ce7 58.1(4) . . ?
O25 N25 C205 106.2(9) . . ?
O25 N25 C206 107.6(10) . . ?
C205 N25 Ce7 115.2(7) . . ?
C205 N25 C206 114.7(9) . . ?
C206 N25 Ce7 130.1(7) . . ?
O26 N26 Ce7 57.4(4) . . ?
O26 N26 C216 108.5(8) . . ?
O26 N26 C217 107.9(8) . . ?
C216 N26 Ce7 117.2(7) . . ?
C216 N26 C217 116.2(9) . . ?
C217 N26 Ce7 126.5(6) . . ?
O27 N27 Ce7 58.2(4) . . ?
O27 N27 C227 106.2(8) . . ?
O27 N27 C228 108.8(8) . . ?
C227 N27 Ce7 116.2(7) . . ?
C227 N27 C228 115.8(9) . . ?
C228 N27 Ce7 127.9(7) . . ?
C199 N28 C210 109.0(10) . . ?
C199 N28 C221 108.7(10) . . ?
C221 N28 C210 109.7(11) . . ?
N28 C199 C200 112.4(11) . . ?
C201 C200 C199 119.8(15) . . ?
C201 C200 C205 117.4(16) . . ?
C205 C200 C199 122.9(13) . . ?
C202 C201 C200 124.0(18) . . ?
C201 C202 C203 117.8(16) . . ?
C204 C203 C202 119.5(17) . . ?
C203 C204 C205 120.6(16) . . ?
C200 C205 N25 118.6(13) . . ?
C204 C205 N25 120.8(14) . . ?
C204 C205 C200 120.5(14) . . ?
N25 C206 C207 110.1(12) . . ?
N25 C206 C208 113.3(12) . . ?
N25 C206 C209 106.4(9) . . ?
C207 C206 C209 107.0(12) . . ?
C208 C206 C207 112.2(12) . . ?
C208 C206 C209 107.4(13) . . ?
C211 C210 N28 114.3(12) . . ?
C212 C211 C210 121.2(13) . . ?
C216 C211 C210 122.5(11) . . ?
C216 C211 C212 116.2(13) . . ?
C213 C212 C211 122.6(15) . . ?
C212 C213 C214 120.0(15) . . ?
C213 C214 C215 119.9(16) . . ?
C216 C215 C214 119.6(14) . . ?
C211 C216 N26 119.1(11) . . ?
C211 C216 C215 121.7(12) . . ?
C215 C216 N26 119.2(11) . . ?
C218 C217 N26 110.4(9) . . ?
C218 C217 C219 108.5(10) . . ?
C218 C217 C220 109.3(10) . . ?
C219 C217 N26 108.9(9) . . ?
C219 C217 C220 108.9(10) . . ?
C220 C217 N26 110.8(9) . . ?
N28 C221 C222 114.8(11) . . ?
C223 C222 C221 119.9(12) . . ?
C227 C222 C221 122.6(12) . . ?
C227 C222 C223 117.4(13) . . ?
C224 C223 C222 121.9(14) . . ?
C223 C224 C225 118.3(15) . . ?
C226 C225 C224 120.9(14) . . ?
C225 C226 C227 120.1(13) . . ?
C222 C227 N27 118.8(11) . . ?
C222 C227 C226 121.3(12) . . ?
C226 C227 N27 119.9(10) . . ?
N27 C228 C229 109.3(10) . . ?
N27 C228 C230 107.7(9) . . ?
N27 C228 C231 113.3(10) . . ?
C229 C228 C230 108.8(11) . . ?
C229 C228 C231 109.3(10) . . ?
C230 C228 C231 108.3(10) . . ?
O29 Ce8 N29 32.2(3) . . ?
O29 Ce8 N30 132.0(3) . . ?
O29 Ce8 N31 106.2(3) . . ?
O30 Ce8 O29 117.5(3) . . ?
O30 Ce8 N29 103.7(3) . . ?
O30 Ce8 N30 31.6(3) . . ?
O30 Ce8 N31 134.5(3) . . ?
O31 Ce8 O29 118.9(3) . . ?
O31 Ce8 O30 120.7(3) . . ?
O31 Ce8 N29 134.2(3) . . ?
O31 Ce8 N30 107.7(3) . . ?
O31 Ce8 N31 32.0(3) . . ?
O32 Ce8 O29 84.6(3) . . ?
O32 Ce8 O30 86.0(3) . . ?
O32 Ce8 O31 82.5(3) . . ?
O32 Ce8 N29 113.2(3) . . ?
O32 Ce8 N30 113.6(3) . . ?
O32 Ce8 N31 111.0(3) . . ?
N29 Ce8 N30 104.3(3) . . ?
N29 Ce8 N31 106.9(3) . . ?
N31 Ce8 N30 107.2(3) . . ?
O19 Cs8 O27 113.58(19) . . ?
O20 Cs8 O19 55.67(18) . . ?
O20 Cs8 O27 116.84(19) . . ?
O20 Cs8 O28 80.49(18) . . ?
O20 Cs8 O29 121.97(19) . . ?
O20 Cs8 O32 77.97(18) . . ?
O28 Cs8 O19 124.58(18) . . ?
O28 Cs8 O27 55.20(18) . . ?
O28 Cs8 O29 119.27(19) . . ?
O28 Cs8 O32 80.11(19) . . ?
O29 Cs8 O19 112.7(2) . . ?
O29 Cs8 O27 118.6(2) . . ?
O32 Cs8 O19 116.30(19) . . ?
O32 Cs8 O27 126.2(2) . . ?
O32 Cs8 O29 56.39(19) . . ?
Ce8 O29 Cs8 102.1(3) . . ?
N29 O29 Ce8 89.3(5) . . ?
N29 O29 Cs8 147.9(6) . . ?
Ce8 O30 Cs5 100.3(2) . . ?
N30 O30 Cs5 146.8(5) . . ?
N30 O30 Ce8 91.1(6) . . ?
Ce8 O31 Cs7 103.3(2) . . ?
N31 O31 Cs7 144.1(7) . . ?
N31 O31 Ce8 90.7(5) . . ?
Cs5 O32 Cs7 103.8(2) . . ?
Cs5 O32 Cs8 99.8(2) . . ?
Cs7 O32 Cs8 97.9(2) . . ?
Ce8 O32 Cs5 116.6(3) . . ?
Ce8 O32 Cs7 118.8(3) . . ?
Ce8 O32 Cs8 116.7(3) . . ?
O29 N29 Ce8 58.5(4) . . ?
O29 N29 C238 105.4(9) . . ?
O29 N29 C239 107.8(8) . . ?
C238 N29 Ce8 115.9(7) . . ?
C238 N29 C239 115.5(9) . . ?
C239 N29 Ce8 128.6(7) . . ?
O30 N30 Ce8 57.3(5) . . ?
O30 N30 C249 109.0(8) . . ?
O30 N30 C250 107.7(8) . . ?
C249 N30 Ce8 117.8(6) . . ?
C249 N30 C250 114.8(9) . . ?
C250 N30 Ce8 127.4(7) . . ?
O31 N31 Ce8 57.3(4) . . ?
O31 N31 C260 107.1(9) . . ?
O31 N31 C261 108.5(9) . . ?
C260 N31 Ce8 115.0(8) . . ?
C260 N31 C261 116.4(10) . . ?
C261 N31 Ce8 128.6(7) . . ?
C232 N32 C243 110.2(10) . . ?
C232 N32 C254 107.8(10) . . ?
C254 N32 C243 109.4(10) . . ?
N32 C232 C233 115.6(12) . . ?
C234 C233 C232 119.9(14) . . ?
C238 C233 C232 123.9(13) . . ?
C238 C233 C234 116.1(15) . . ?
C235 C234 C233 122.9(17) . . ?
C234 C235 C236 120.9(17) . . ?
C235 C236 C237 119.1(17) . . ?
C238 C237 C236 120.1(15) . . ?
C233 C238 N29 117.7(12) . . ?
C237 C238 N29 121.3(12) . . ?
C237 C238 C233 120.8(13) . . ?
N29 C239 C240 109.1(9) . . ?
N29 C239 C241 107.5(8) . . ?
N29 C239 C242 113.4(9) . . ?
C240 C239 C241 108.1(9) . . ?
C240 C239 C242 108.6(9) . . ?
C242 C239 C241 110.0(9) . . ?
N32 C243 C244 112.9(10) . . ?
C245 C244 C243 119.0(11) . . ?
C249 C244 C243 121.9(10) . . ?
C249 C244 C245 119.1(12) . . ?
C246 C245 C244 121.2(12) . . ?
C247 C246 C245 118.6(12) . . ?
C246 C247 C248 120.9(13) . . ?
C249 C248 C247 119.3(12) . . ?
C244 C249 N30 119.9(11) . . ?
C244 C249 C248 120.7(11) . . ?
C248 C249 N30 119.3(10) . . ?
N30 C250 C251 108.9(10) . . ?
N30 C250 C252 106.5(10) . . ?
C252 C250 C251 107.8(11) . . ?
C253 C250 N30 111.7(10) . . ?
C253 C250 C251 109.0(12) . . ?
C253 C250 C252 112.9(11) . . ?
N32 C254 C255 114.8(12) . . ?
C256 C255 C254 121.3(14) . . ?
C260 C255 C254 119.3(13) . . ?
C260 C255 C256 119.3(14) . . ?
C255 C256 C257 119.1(15) . . ?
C258 C257 C256 121.9(16) . . ?
C257 C258 C259 119.8(15) . . ?
C260 C259 C258 119.1(15) . . ?
C255 C260 N31 120.6(12) . . ?
C255 C260 C259 120.6(13) . . ?
C259 C260 N31 118.7(12) . . ?
N31 C261 C262 108.5(11) . . ?
N31 C261 C263 107.5(10) . . ?
N31 C261 C264 112.3(11) . . ?
C262 C261 C263 109.0(12) . . ?
C262 C261 C264 109.9(11) . . ?
C263 C261 C264 109.5(12) . . ?

loop_
_geom_bond_atom_site_label_1
_geom_bond_atom_site_label_2
_geom_bond_distance
_geom_bond_site_symmetry_2
_geom_bond_publ_flag
Ce1 O1 2.287(7) . ?
Ce1 O2 2.263(7) . ?
Ce1 O3 2.271(8) . ?
Ce1 O4 1.887(7) . ?
Ce1 N1 2.700(9) . ?
Ce1 N2 2.684(9) . ?
Ce1 N3 2.708(9) . ?
Cs1 O2 2.985(7) . ?
Cs1 O4 2.945(7) . ?
Cs1 O9 3.095(7) . ?
Cs1 O12 2.902(6) . ?
Cs1 O14 2.974(6) . ?
Cs1 O16 2.964(6) . ?
O1 N1 1.421(11) . ?
O1 Cs4 3.075(7) . ?
O2 N2 1.439(10) . ?
O3 N3 1.456(12) . ?
O3 Cs3 3.005(8) . ?
O4 Cs3 2.907(7) . ?
O4 Cs4 2.932(6) . ?
N1 C7 1.436(15) . ?
N1 C8 1.516(15) . ?
N2 C18 1.436(14) . ?
N2 C19 1.526(13) . ?
N3 C29 1.430(14) . ?
N3 C30 1.493(16) . ?
N4 C1 1.477(15) . ?
N4 C12 1.466(16) . ?
N4 C23 1.460(17) . ?
C1 C2 1.495(18) . ?
C2 C3 1.411(19) . ?
C2 C7 1.394(17) . ?
C3 C4 1.40(2) . ?
C4 C5 1.39(2) . ?
C5 C6 1.387(18) . ?
C6 C7 1.406(18) . ?
C8 C9 1.498(17) . ?
C8 C10 1.510(16) . ?
C8 C11 1.547(16) . ?
C12 C13 1.499(19) . ?
C13 C14 1.420(18) . ?
C13 C18 1.426(16) . ?
C14 C15 1.36(2) . ?
C15 C16 1.35(2) . ?
C16 C17 1.414(17) . ?
C17 C18 1.388(17) . ?
C19 C20 1.515(14) . ?
C19 C21 1.543(14) . ?
C19 C22 1.519(15) . ?
C23 C24 1.531(19) . ?
C24 C25 1.399(16) . ?
C24 C29 1.395(18) . ?
C25 C26 1.37(2) . ?
C26 C27 1.37(2) . ?
C27 C28 1.359(16) . ?
C28 C29 1.397(18) . ?
C30 C31 1.51(2) . ?
C30 C32 1.556(17) . ?
C30 C33 1.54(2) . ?
Ce2 O5 2.268(6) . ?
Ce2 O6 2.279(7) . ?
Ce2 O7 2.277(6) . ?
Ce2 O8 1.883(6) . ?
Ce2 N5 2.671(8) . ?
Ce2 N6 2.675(8) . ?
Ce2 N7 2.687(8) . ?
Cs2 O5 3.041(7) . ?
Cs2 O8 2.966(6) . ?
Cs2 O10 3.031(6) . ?
Cs2 O12 2.917(6) . ?
Cs2 O13 3.089(7) . ?
Cs2 O16 2.895(6) . ?
O5 N5 1.438(10) . ?
O6 N6 1.432(10) . ?
O6 Cs4 3.045(6) . ?
O7 N7 1.429(10) . ?
O7 Cs3 3.041(6) . ?
O8 Cs3 2.920(6) . ?
O8 Cs4 2.943(6) . ?
N5 C40 1.457(13) . ?
N5 C41 1.523(13) . ?
N6 C51 1.473(13) . ?
N6 C52 1.507(13) . ?
N7 C62 1.442(12) . ?
N7 C63 1.522(12) . ?
N8 C34 1.485(12) . ?
N8 C45 1.475(12) . ?
N8 C56 1.475(12) . ?
C34 C35 1.502(14) . ?
C35 C36 1.398(15) . ?
C35 C40 1.387(14) . ?
C36 C37 1.382(16) . ?
C37 C38 1.390(16) . ?
C38 C39 1.379(15) . ?
C39 C40 1.419(14) . ?
C41 C42 1.534(14) . ?
C41 C43 1.505(14) . ?
C41 C44 1.552(14) . ?
C45 C46 1.501(14) . ?
C46 C47 1.400(15) . ?
C46 C51 1.374(15) . ?
C47 C48 1.390(16) . ?
C48 C49 1.357(17) . ?
C49 C50 1.377(15) . ?
C50 C51 1.406(15) . ?
C52 C53 1.526(14) . ?
C52 C54 1.537(14) . ?
C52 C55 1.533(15) . ?
C56 C57 1.525(14) . ?
C57 C58 1.381(14) . ?
C57 C62 1.409(14) . ?
C58 C59 1.382(16) . ?
C59 C60 1.378(16) . ?
C60 C61 1.396(15) . ?
C61 C62 1.405(14) . ?
C63 C64 1.525(15) . ?
C63 C65 1.515(14) . ?
C63 C66 1.534(14) . ?
Ce3 O9 2.276(7) . ?
Ce3 O10 2.289(7) . ?
Ce3 O11 2.277(7) . ?
Ce3 O12 1.884(6) . ?
Ce3 N9 2.672(9) . ?
Ce3 N10 2.706(8) . ?
Ce3 N11 2.692(8) . ?
Cs3 O11 2.938(7) . ?
Cs3 O12 2.951(6) . ?
O9 N9 1.455(11) . ?
O10 N10 1.432(10) . ?
O11 N11 1.428(10) . ?
N9 C73 1.446(14) . ?
N9 C74 1.495(14) . ?
N10 C84 1.465(12) . ?
N10 C85 1.526(13) . ?
N11 C95 1.454(13) . ?
N11 C96 1.488(14) . ?
N12 C67 1.503(13) . ?
N12 C78 1.480(15) . ?
N12 C89 1.496(14) . ?
C67 C68 1.476(19) . ?
C68 C69 1.416(18) . ?
C68 C73 1.381(19) . ?
C69 C70 1.34(2) . ?
C70 C71 1.38(3) . ?
C71 C72 1.386(19) . ?
C72 C73 1.372(19) . ?
C74 C75 1.534(16) . ?
C74 C76 1.514(15) . ?
C74 C77 1.538(17) . ?
C78 C79 1.496(16) . ?
C79 C80 1.413(15) . ?
C79 C84 1.419(15) . ?
C80 C81 1.357(17) . ?
C81 C82 1.401(17) . ?
C82 C83 1.384(15) . ?
C83 C84 1.364(15) . ?
C85 C86 1.527(14) . ?
C85 C87 1.529(13) . ?
C85 C88 1.526(15) . ?
C89 C90 1.519(15) . ?
C90 C91 1.394(15) . ?
C90 C95 1.373(14) . ?
C91 C92 1.370(16) . ?
C92 C93 1.386(15) . ?
C93 C94 1.398(15) . ?
C94 C95 1.378(14) . ?
C96 C97 1.526(17) . ?
C96 C98 1.529(16) . ?
C96 C99 1.535(18) . ?
Ce4 O13 2.275(7) . ?
Ce4 O14 2.264(6) . ?
Ce4 O15 2.279(7) . ?
Ce4 O16 1.876(7) . ?
Ce4 N13 2.720(8) . ?
Ce4 N14 2.675(8) . ?
Ce4 N15 2.717(8) . ?
Cs4 O15 3.009(7) . ?
Cs4 O16 2.929(7) . ?
O13 N13 1.441(10) . ?
O14 N14 1.442(10) . ?
O15 N15 1.449(11) . ?
N13 C106 1.447(13) . ?
N13 C107 1.505(13) . ?
N14 C117 1.446(13) . ?
N14 C118 1.524(13) . ?
N15 C128 1.444(14) . ?
N15 C129 1.507(14) . ?
N16 C100 1.496(14) . ?
N16 C111 1.478(14) . ?
N16 C122 1.494(13) . ?
C100 C101 1.509(16) . ?
C101 C102 1.393(16) . ?
C101 C106 1.407(16) . ?
C102 C103 1.373(19) . ?
C103 C104 1.39(2) . ?
C104 C105 1.390(16) . ?
C105 C106 1.395(16) . ?
C107 C108 1.538(14) . ?
C107 C109 1.538(14) . ?
C107 C110 1.512(15) . ?
C111 C112 1.501(15) . ?
C112 C113 1.397(16) . ?
C112 C117 1.397(15) . ?
C113 C114 1.415(17) . ?
C114 C115 1.391(17) . ?
C115 C116 1.353(16) . ?
C116 C117 1.415(15) . ?
C118 C119 1.518(15) . ?
C118 C120 1.530(15) . ?
C118 C121 1.541(14) . ?
C122 C123 1.499(17) . ?
C123 C124 1.405(16) . ?
C123 C128 1.408(17) . ?
C124 C125 1.370(19) . ?
C125 C126 1.368(19) . ?
C126 C127 1.384(16) . ?
C127 C128 1.398(16) . ?
C129 C130 1.569(17) . ?
C129 C131 1.547(16) . ?
C129 C132 1.503(17) . ?
Ce5 O17 2.279(7) . ?
Ce5 O18 2.261(7) . ?
Ce5 O19 2.265(7) . ?
Ce5 O20 1.896(7) . ?
Ce5 N17 2.699(8) . ?
Ce5 N18 2.698(8) . ?
Ce5 N19 2.692(8) . ?
Cs5 O17 3.086(7) . ?
Cs5 O20 2.904(6) . ?
Cs5 O21 3.019(6) . ?
Cs5 O24 2.958(7) . ?
Cs5 O30 3.066(7) . ?
Cs5 O32 2.924(7) . ?
O17 N17 1.435(10) . ?
O18 N18 1.441(10) . ?
O18 Cs6 2.995(7) . ?
O19 N19 1.439(10) . ?
O19 Cs8 3.038(7) . ?
O20 Cs6 2.946(7) . ?
O20 Cs8 2.925(7) . ?
N17 C139 1.454(12) . ?
N17 C140 1.518(12) . ?
N18 C150 1.449(13) . ?
N18 C151 1.502(13) . ?
N19 C161 1.441(13) . ?
N19 C162 1.516(13) . ?
N20 C133 1.488(13) . ?
N20 C144 1.481(13) . ?
N20 C155 1.478(14) . ?
C133 C134 1.493(14) . ?
C134 C135 1.395(14) . ?
C134 C139 1.420(14) . ?
C135 C136 1.384(16) . ?
C136 C137 1.388(16) . ?
C137 C138 1.387(14) . ?
C138 C139 1.405(14) . ?
C140 C141 1.524(15) . ?
C140 C142 1.540(15) . ?
C140 C143 1.520(14) . ?
C144 C145 1.503(15) . ?
C145 C146 1.385(15) . ?
C145 C150 1.401(15) . ?
C146 C147 1.385(17) . ?
C147 C148 1.377(18) . ?
C148 C149 1.369(16) . ?
C149 C150 1.390(15) . ?
C151 C152 1.527(14) . ?
C151 C153 1.519(14) . ?
C151 C154 1.509(14) . ?
C155 C156 1.525(16) . ?
C156 C157 1.405(15) . ?
C156 C161 1.399(16) . ?
C157 C158 1.393(17) . ?
C158 C159 1.387(18) . ?
C159 C160 1.358(16) . ?
C160 C161 1.409(16) . ?
C162 C163 1.547(16) . ?
C162 C164 1.494(15) . ?
C162 C165 1.564(16) . ?
Ce6 O21 2.275(7) . ?
Ce6 O22 2.278(7) . ?
Ce6 O23 2.269(7) . ?
Ce6 O24 1.872(7) . ?
Ce6 N21 2.691(9) . ?
Ce6 N22 2.687(8) . ?
Ce6 N23 2.673(9) . ?
Cs6 O22 3.015(7) . ?
Cs6 O24 2.934(7) . ?
Cs6 O26 3.049(7) . ?
Cs6 O28 2.893(6) . ?
O21 N21 1.422(10) . ?
O22 N22 1.423(10) . ?
O23 N23 1.428(10) . ?
O23 Cs7 3.083(7) . ?
O24 Cs7 2.947(7) . ?
N21 C172 1.456(13) . ?
N21 C173 1.491(14) . ?
N22 C183 1.441(14) . ?
N22 C184 1.513(14) . ?
N23 C194 1.429(13) . ?
N23 C195 1.516(13) . ?
N24 C166 1.459(13) . ?
N24 C177 1.472(12) . ?
N24 C188 1.469(13) . ?
C166 C167 1.514(14) . ?
C167 C168 1.395(15) . ?
C167 C172 1.389(14) . ?
C168 C169 1.374(16) . ?
C169 C170 1.376(17) . ?
C170 C171 1.389(15) . ?
C171 C172 1.403(14) . ?
C173 C174 1.539(15) . ?
C173 C175 1.533(14) . ?
C173 C176 1.525(15) . ?
C177 C178 1.514(14) . ?
C178 C179 1.379(15) . ?
C178 C183 1.430(15) . ?
C179 C180 1.411(15) . ?
C180 C181 1.345(16) . ?
C181 C182 1.377(17) . ?
C182 C183 1.408(16) . ?
C184 C185 1.560(15) . ?
C184 C186 1.543(16) . ?
C184 C187 1.511(16) . ?
C188 C189 1.521(16) . ?
C189 C190 1.402(15) . ?
C189 C194 1.378(15) . ?
C190 C191 1.356(17) . ?
C191 C192 1.392(17) . ?
C192 C193 1.360(17) . ?
C193 C194 1.394(16) . ?
C195 C196 1.529(15) . ?
C195 C197 1.529(15) . ?
C195 C198 1.536(15) . ?
Ce7 O25 2.263(7) . ?
Ce7 O26 2.276(7) . ?
Ce7 O27 2.265(7) . ?
Ce7 O28 1.888(7) . ?
Ce7 N25 2.664(9) . ?
Ce7 N26 2.702(9) . ?
Ce7 N27 2.666(9) . ?
Cs7 O25 3.147(8) . ?
Cs7 O28 2.910(6) . ?
Cs7 O31 3.053(7) . ?
Cs7 O32 2.953(7) . ?
O25 N25 1.444(13) . ?
O26 N26 1.438(11) . ?
O27 N27 1.430(11) . ?
O27 Cs8 3.058(7) . ?
O28 Cs8 2.944(7) . ?
N25 C205 1.464(16) . ?
N25 C206 1.508(16) . ?
N26 C216 1.441(14) . ?
N26 C217 1.529(14) . ?
N27 C227 1.466(15) . ?
N27 C228 1.499(15) . ?
N28 C199 1.473(16) . ?
N28 C210 1.504(17) . ?
N28 C221 1.483(16) . ?
C199 C200 1.50(2) . ?
C200 C201 1.379(19) . ?
C200 C205 1.38(2) . ?
C201 C202 1.37(2) . ?
C202 C203 1.40(2) . ?
C203 C204 1.386(19) . ?
C204 C205 1.39(2) . ?
C206 C207 1.55(2) . ?
C206 C208 1.51(2) . ?
C206 C209 1.541(17) . ?
C210 C211 1.476(19) . ?
C211 C212 1.423(18) . ?
C211 C216 1.379(17) . ?
C212 C213 1.35(2) . ?
C213 C214 1.37(2) . ?
C214 C215 1.395(18) . ?
C215 C216 1.388(17) . ?
C217 C218 1.525(15) . ?
C217 C219 1.531(15) . ?
C217 C220 1.532(16) . ?
C221 C222 1.533(18) . ?
C222 C223 1.41(2) . ?
C222 C227 1.370(16) . ?
C223 C224 1.38(2) . ?
C224 C225 1.386(19) . ?
C225 C226 1.364(18) . ?
C226 C227 1.386(17) . ?
C228 C229 1.538(16) . ?
C228 C230 1.552(18) . ?
C228 C231 1.547(16) . ?
Ce8 O29 2.288(7) . ?
Ce8 O30 2.278(8) . ?
Ce8 O31 2.273(7) . ?
Ce8 O32 1.891(7) . ?
Ce8 N29 2.682(9) . ?
Ce8 N30 2.706(9) . ?
Ce8 N31 2.700(10) . ?
Cs8 O29 3.028(8) . ?
Cs8 O32 2.954(7) . ?
O29 N29 1.429(11) . ?
O30 N30 1.416(11) . ?
O31 N31 1.431(12) . ?
N29 C238 1.451(15) . ?
N29 C239 1.499(13) . ?
N30 C249 1.456(14) . ?
N30 C250 1.524(14) . ?
N31 C260 1.455(16) . ?
N31 C261 1.526(18) . ?
N32 C232 1.460(15) . ?
N32 C243 1.482(17) . ?
N32 C254 1.464(15) . ?
C232 C233 1.49(2) . ?
C233 C234 1.418(19) . ?
C233 C238 1.415(19) . ?
C234 C235 1.35(2) . ?
C235 C236 1.38(2) . ?
C236 C237 1.41(2) . ?
C237 C238 1.394(19) . ?
C239 C240 1.510(15) . ?
C239 C241 1.541(15) . ?
C239 C242 1.521(14) . ?
C243 C244 1.523(17) . ?
C244 C245 1.401(15) . ?
C244 C249 1.375(16) . ?
C245 C246 1.380(18) . ?
C246 C247 1.391(18) . ?
C247 C248 1.390(16) . ?
C248 C249 1.388(16) . ?
C250 C251 1.544(18) . ?
C250 C252 1.539(17) . ?
C250 C253 1.517(19) . ?
C254 C255 1.539(19) . ?
C255 C256 1.40(2) . ?
C255 C260 1.381(19) . ?
C256 C257 1.38(2) . ?
C257 C258 1.35(2) . ?
C258 C259 1.40(2) . ?
C259 C260 1.396(18) . ?
C261 C262 1.529(18) . ?
C261 C263 1.530(17) . ?
C261 C264 1.574(18) . ?
